data_7203507
loop_
_publ_author_name
'Clark, Thomas E.'
'Makha, Mohamed'
'Raston, Colin L.'
'Sobolev, Alexandre N.'

_publ_section_title
;
 Supersized bilayers based on an O-alkyl substituted calix[4]arene
;
_journal_issue 9
_journal_name_full CrystEngComm
_journal_page_first 707
_journal_paper_doi 10.1039/b608024c
_journal_volume 8
_journal_year 2006
_chemical_formula_moiety 'C100 H168 O4, C7 H8'
_chemical_formula_sum 'C107 H176 O4'
_chemical_formula_weight 1526.48
_chemical_name_systematic
;
?
;
_space_group_IT_number 2
_symmetry_cell_setting triclinic
_symmetry_space_group_name_Hall '-P 1'
_symmetry_space_group_name_H-M 'P -1'
_atom_sites_solution_hydrogens geom
_atom_sites_solution_primary direct
_atom_sites_solution_secondary difmap
_audit_creation_method SHELXL-97
_cell_angle_alpha 85.879(5)
_cell_angle_beta 76.899(5)
_cell_angle_gamma 87.243(5)
_cell_formula_units_Z 4
_cell_length_a 15.600(5)
_cell_length_b 19.664(6)
_cell_length_c 33.103(10)
_cell_measurement_reflns_used 2903
_cell_measurement_temperature 170(2)
_cell_measurement_theta_max 24.78
_cell_measurement_theta_min 2.30
_cell_volume 9859(5)
_computing_cell_refinement 'Bruker SAINT'
_computing_data_collection 'Bruker SMART'
_computing_data_reduction 'Bruker SAINT'
_computing_molecular_graphics 'Bruker SHELXTL, v. 5.1'
_computing_publication_material 'Bruker SHELXTL, v. 5.1'
_computing_structure_refinement 'Bruker SHELXTL, v. 5.1'
_computing_structure_solution 'Bruker SHELXTL, v. 5.1'
_diffrn_ambient_temperature 170(2)
_diffrn_measured_fraction_theta_full 0.990
_diffrn_measured_fraction_theta_max 0.990
_diffrn_measurement_device_type 'Bruker AXS CCD'
_diffrn_measurement_method '\w scans'
_diffrn_radiation_monochromator graphite
_diffrn_radiation_source 'sealed tube'
_diffrn_radiation_type MoK\a
_diffrn_radiation_wavelength 0.71073
_diffrn_reflns_av_R_equivalents 0.1822
_diffrn_reflns_av_sigmaI/netI 0.4115
_diffrn_reflns_limit_h_max 17
_diffrn_reflns_limit_h_min -17
_diffrn_reflns_limit_k_max 22
_diffrn_reflns_limit_k_min -22
_diffrn_reflns_limit_l_max 37
_diffrn_reflns_limit_l_min -37
_diffrn_reflns_number 64585
_diffrn_reflns_theta_full 23.99
_diffrn_reflns_theta_max 23.99
_diffrn_reflns_theta_min 1.91
_exptl_absorpt_coefficient_mu 0.060
_exptl_absorpt_correction_T_max 0.9958
_exptl_absorpt_correction_T_min 0.9852
_exptl_absorpt_correction_type multi-scan
_exptl_absorpt_process_details 'SADABS (Bruker, 1997)'
_exptl_crystal_colour colorless
_exptl_crystal_density_diffrn 1.028
_exptl_crystal_density_meas ?
_exptl_crystal_density_method .
_exptl_crystal_description plate
_exptl_crystal_F_000 3400
_exptl_crystal_size_max 0.25
_exptl_crystal_size_mid 0.25
_exptl_crystal_size_min 0.07
_refine_diff_density_max 0.646
_refine_diff_density_min -0.475
_refine_diff_density_rms 0.094
_refine_ls_extinction_coef 0.0132(9)
_refine_ls_extinction_expression Fc^*^=kFc[1+0.001xFc^2^\l^3^/sin(2\q)]^-1/4^
_refine_ls_extinction_method SHELXL
_refine_ls_goodness_of_fit_ref 0.893
_refine_ls_hydrogen_treatment constr
_refine_ls_matrix_type full
_refine_ls_number_parameters 1994
_refine_ls_number_reflns 30582
_refine_ls_number_restraints 1340
_refine_ls_restrained_S_all 0.884
_refine_ls_R_factor_all 0.3422
_refine_ls_R_factor_gt 0.1136
_refine_ls_shift/su_max 0.000
_refine_ls_shift/su_mean 0.000
_refine_ls_structure_factor_coef Fsqd
_refine_ls_weighting_details 'calc w=1/[\s^2^(Fo^2^)+(0.1562P)^2^+0.0000P] where P=(Fo^2^+2Fc^2^)/3'
_refine_ls_weighting_scheme calc
_refine_ls_wR_factor_gt 0.2675
_refine_ls_wR_factor_ref 0.4111
_reflns_number_gt 7538
_reflns_number_total 30582
_reflns_threshold_expression >2sigma(I)
_cod_data_source_file b608024c.txt
_cod_data_source_block tc005
_cod_depositor_comments
;
The following automatic conversions were performed:
'_symmetry_cell_setting' value 'Triclinic' changed to 'triclinic'
according to '/home/saulius/struct/CIF-dictionaries/cif_core.dic'
dictionary named 'cif_core.dic' version 2.4.1 from 2010-06-29.

Automatic conversion script
Id: cif_fix_enum 1527 2010-12-29 10:47:43Z saulius 
;
_cod_original_cell_volume 9860(5)
_cod_database_code 7203507

loop_
_symmetry_equiv_pos_as_xyz
'x, y, z'
'-x, -y, -z'

loop_
_atom_site_label
_atom_site_type_symbol
_atom_site_fract_x
_atom_site_fract_y
_atom_site_fract_z
_atom_site_U_iso_or_equiv
_atom_site_adp_type
_atom_site_occupancy
_atom_site_symmetry_multiplicity
_atom_site_calc_flag
_atom_site_refinement_flags
_atom_site_disorder_assembly
_atom_site_disorder_group
O100 O 0.0921(3) 0.0931(2) 0.35278(15) 0.0327(14) Uani 1 1 d U . .
C100 C -0.0495(5) 0.1658(4) 0.4057(2) 0.036(2) Uani 1 1 d U . .
H10D H -0.1094 0.1799 0.4207 0.043 Uiso 1 1 calc R . .
H10E H -0.0409 0.1839 0.3765 0.043 Uiso 1 1 calc R . .
C101 C 0.0351(5) 0.0566(4) 0.3842(2) 0.029(2) Uani 1 1 d U . .
C102 C -0.0400(5) 0.0884(4) 0.4075(2) 0.034(2) Uani 1 1 d U . .
C103 C -0.0976(6) 0.0491(4) 0.4371(3) 0.047(2) Uani 1 1 d U . .
H10A H -0.1505 0.0690 0.4525 0.056 Uiso 1 1 calc R . .
C104 C -0.0772(6) -0.0203(5) 0.4441(3) 0.060(3) Uani 1 1 d U . .
H10B H -0.1178 -0.0480 0.4633 0.073 Uiso 1 1 calc R . .
C105 C 0.0016(6) -0.0487(4) 0.4233(3) 0.049(2) Uani 1 1 d U . .
H10C H 0.0162 -0.0950 0.4297 0.059 Uiso 1 1 calc R . .
C106 C 0.0594(5) -0.0113(4) 0.3933(2) 0.037(2) Uani 1 1 d U . .
C107 C 0.0536(5) 0.1174(4) 0.3183(2) 0.031(2) Uani 1 1 d U . .
H10F H 0.0662 0.1663 0.3116 0.038 Uiso 1 1 calc R . .
H10G H -0.0111 0.1136 0.3268 0.038 Uiso 1 1 calc R . .
C108 C 0.0875(5) 0.0787(4) 0.2794(2) 0.031(2) Uani 1 1 d U . .
H10H H 0.0746 0.0297 0.2852 0.038 Uiso 1 1 calc R . .
H10I H 0.1520 0.0830 0.2697 0.038 Uiso 1 1 calc R . .
C109 C 0.0407(5) 0.1100(4) 0.2462(2) 0.032(2) Uani 1 1 d U . .
H10J H -0.0234 0.1037 0.2562 0.039 Uiso 1 1 calc R . .
H10K H 0.0503 0.1597 0.2429 0.039 Uiso 1 1 calc R . .
C110 C 0.0707(5) 0.0802(4) 0.2036(2) 0.032(2) Uani 1 1 d U . .
H11A H 0.1347 0.0865 0.1933 0.039 Uiso 1 1 calc R . .
H11B H 0.0605 0.0306 0.2066 0.039 Uiso 1 1 calc R . .
C111 C 0.0221(5) 0.1137(4) 0.1722(2) 0.0279(19) Uani 1 1 d U . .
H11C H -0.0416 0.1059 0.1826 0.034 Uiso 1 1 calc R . .
H11D H 0.0300 0.1635 0.1708 0.034 Uiso 1 1 calc R . .
C112 C 0.0501(5) 0.0893(4) 0.1288(2) 0.030(2) Uani 1 1 d U . .
H11E H 0.0423 0.0395 0.1300 0.036 Uiso 1 1 calc R . .
H11F H 0.1136 0.0976 0.1181 0.036 Uiso 1 1 calc R . .
C113 C -0.0008(5) 0.1240(4) 0.0986(2) 0.031(2) Uani 1 1 d U . .
H11G H 0.0058 0.1739 0.0981 0.038 Uiso 1 1 calc R . .
H11H H -0.0641 0.1148 0.1091 0.038 Uiso 1 1 calc R . .
C114 C 0.0284(5) 0.1012(4) 0.0544(2) 0.030(2) Uani 1 1 d U . .
H11I H 0.0915 0.1108 0.0438 0.037 Uiso 1 1 calc R . .
H11J H 0.0222 0.0512 0.0550 0.037 Uiso 1 1 calc R . .
C115 C -0.0234(5) 0.1357(4) 0.0240(2) 0.034(2) Uani 1 1 d U . .
H11K H -0.0866 0.1263 0.0347 0.041 Uiso 1 1 calc R . .
H11L H -0.0171 0.1856 0.0234 0.041 Uiso 1 1 calc R . .
C116 C 0.0047(5) 0.1131(4) -0.0200(2) 0.031(2) Uani 1 1 d U . .
H11M H 0.0679 0.1223 -0.0305 0.037 Uiso 1 1 calc R . .
H11N H -0.0019 0.0632 -0.0193 0.037 Uiso 1 1 calc R . .
C117 C -0.0462(5) 0.1473(4) -0.0501(2) 0.0287(19) Uani 1 1 d U . .
H11O H -0.0395 0.1972 -0.0509 0.034 Uiso 1 1 calc R . .
H11P H -0.1095 0.1383 -0.0395 0.034 Uiso 1 1 calc R . .
C118 C -0.0176(5) 0.1240(4) -0.0943(2) 0.030(2) Uani 1 1 d U . .
H11Q H 0.0456 0.1332 -0.1049 0.036 Uiso 1 1 calc R . .
H11R H -0.0241 0.0741 -0.0935 0.036 Uiso 1 1 calc R . .
C119 C -0.0688(5) 0.1581(4) -0.1242(2) 0.032(2) Uani 1 1 d U . .
H11S H -0.0629 0.2081 -0.1247 0.039 Uiso 1 1 calc R . .
H11T H -0.1319 0.1483 -0.1138 0.039 Uiso 1 1 calc R . .
C120 C -0.0393(5) 0.1355(4) -0.1681(2) 0.033(2) Uani 1 1 d U . .
H12D H -0.0459 0.0856 -0.1676 0.039 Uiso 1 1 calc R . .
H12E H 0.0241 0.1447 -0.1783 0.039 Uiso 1 1 calc R . .
C121 C -0.0894(5) 0.1701(4) -0.1989(2) 0.034(2) Uani 1 1 d U . .
H12F H -0.1523 0.1592 -0.1893 0.041 Uiso 1 1 calc R . .
H12G H -0.0852 0.2201 -0.1984 0.041 Uiso 1 1 calc R . .
C122 C -0.0582(5) 0.1507(4) -0.2430(2) 0.032(2) Uani 1 1 d U . .
H12H H -0.0635 0.1008 -0.2437 0.039 Uiso 1 1 calc R . .
H12I H 0.0049 0.1609 -0.2526 0.039 Uiso 1 1 calc R . .
C123 C -0.1081(5) 0.1866(4) -0.2733(2) 0.040(2) Uani 1 1 d U . .
H12J H -0.1034 0.2365 -0.2725 0.048 Uiso 1 1 calc R . .
H12K H -0.1712 0.1759 -0.2641 0.048 Uiso 1 1 calc R . .
C124 C -0.0746(6) 0.1667(4) -0.3178(2) 0.056(3) Uani 1 1 d U . .
H12A H -0.1100 0.1910 -0.3356 0.085 Uiso 1 1 calc R . .
H12B H -0.0795 0.1174 -0.3189 0.085 Uiso 1 1 calc R . .
H12C H -0.0129 0.1789 -0.3276 0.085 Uiso 1 1 calc R . .
O200 O 0.0841(3) 0.2617(2) 0.36386(15) 0.0334(14) Uani 1 1 d U . .
C200 C 0.2245(5) 0.3042(4) 0.3996(2) 0.037(2) Uani 1 1 d U . .
H20D H 0.2209 0.3124 0.3702 0.045 Uiso 1 1 calc R . .
H20E H 0.2193 0.3488 0.4122 0.045 Uiso 1 1 calc R . .
C201 C 0.0832(5) 0.2390(4) 0.4045(2) 0.0274(19) Uani 1 1 d U . .
C202 C 0.1500(5) 0.2590(4) 0.4228(2) 0.034(2) Uani 1 1 d U . .
C203 C 0.1482(5) 0.2363(4) 0.4637(2) 0.033(2) Uani 1 1 d U . .
H20A H 0.1916 0.2508 0.4769 0.040 Uiso 1 1 calc R . .
C204 C 0.0841(5) 0.1928(4) 0.4855(3) 0.044(2) Uani 1 1 d U . .
H20B H 0.0841 0.1776 0.5134 0.053 Uiso 1 1 calc R . .
C205 C 0.0199(5) 0.1713(4) 0.4668(2) 0.036(2) Uani 1 1 d U . .
H20C H -0.0234 0.1409 0.4817 0.043 Uiso 1 1 calc R . .
C206 C 0.0193(5) 0.1946(4) 0.4258(2) 0.031(2) Uani 1 1 d U . .
C207 C 0.0470(5) 0.3309(4) 0.3601(2) 0.039(2) Uani 1 1 d U . .
H20F H 0.0637 0.3595 0.3803 0.047 Uiso 1 1 calc R . .
H20G H -0.0180 0.3300 0.3658 0.047 Uiso 1 1 calc R . .
C208 C 0.0827(5) 0.3598(4) 0.3165(2) 0.037(2) Uani 1 1 d U . .
H20H H 0.1476 0.3543 0.3103 0.045 Uiso 1 1 calc R . .
H20I H 0.0679 0.4094 0.3154 0.045 Uiso 1 1 calc R . .
C209 C 0.0497(5) 0.3286(4) 0.2828(2) 0.035(2) Uani 1 1 d U . .
H20J H -0.0155 0.3320 0.2895 0.042 Uiso 1 1 calc R . .
H20K H 0.0672 0.2796 0.2827 0.042 Uiso 1 1 calc R . .
C210 C 0.0835(5) 0.3617(4) 0.2389(2) 0.032(2) Uani 1 1 d U . .
H21A H 0.0710 0.4115 0.2395 0.038 Uiso 1 1 calc R . .
H21B H 0.1482 0.3543 0.2309 0.038 Uiso 1 1 calc R . .
C211 C 0.0426(5) 0.3339(4) 0.2064(2) 0.032(2) Uani 1 1 d U . .
H21C H -0.0222 0.3390 0.2153 0.038 Uiso 1 1 calc R . .
H21D H 0.0578 0.2845 0.2049 0.038 Uiso 1 1 calc R . .
C212 C 0.0726(5) 0.3691(4) 0.1631(2) 0.031(2) Uani 1 1 d U . .
H21E H 0.1369 0.3613 0.1534 0.038 Uiso 1 1 calc R . .
H21F H 0.0611 0.4189 0.1649 0.038 Uiso 1 1 calc R . .
C213 C 0.0266(5) 0.3440(4) 0.1310(2) 0.031(2) Uani 1 1 d U . .
H21G H 0.0391 0.2944 0.1289 0.037 Uiso 1 1 calc R . .
H21H H -0.0378 0.3509 0.1411 0.037 Uiso 1 1 calc R . .
C214 C 0.0536(5) 0.3791(4) 0.0881(2) 0.031(2) Uani 1 1 d U . .
H21I H 0.1179 0.3721 0.0779 0.037 Uiso 1 1 calc R . .
H21J H 0.0412 0.4287 0.0902 0.037 Uiso 1 1 calc R . .
C215 C 0.0075(5) 0.3543(4) 0.0563(2) 0.029(2) Uani 1 1 d U . .
H21K H 0.0200 0.3046 0.0542 0.035 Uiso 1 1 calc R . .
H21L H -0.0569 0.3611 0.0665 0.035 Uiso 1 1 calc R . .
C216 C 0.0344(5) 0.3896(4) 0.0132(2) 0.032(2) Uani 1 1 d U . .
H21M H 0.0218 0.4392 0.0153 0.039 Uiso 1 1 calc R . .
H21N H 0.0987 0.3827 0.0029 0.039 Uiso 1 1 calc R . .
C217 C -0.0121(5) 0.3642(4) -0.0183(2) 0.031(2) Uani 1 1 d U . .
H21O H -0.0764 0.3704 -0.0078 0.037 Uiso 1 1 calc R . .
H21P H 0.0013 0.3148 -0.0206 0.037 Uiso 1 1 calc R . .
C218 C 0.0139(5) 0.4003(4) -0.0614(2) 0.031(2) Uani 1 1 d U . .
H21Q H 0.0782 0.3944 -0.0719 0.037 Uiso 1 1 calc R . .
H21R H 0.0000 0.4498 -0.0592 0.037 Uiso 1 1 calc R . .
C219 C -0.0335(5) 0.3734(4) -0.0927(2) 0.035(2) Uani 1 1 d U . .
H21S H -0.0205 0.3238 -0.0946 0.042 Uiso 1 1 calc R . .
H21T H -0.0978 0.3802 -0.0825 0.042 Uiso 1 1 calc R . .
C220 C -0.0049(5) 0.4095(4) -0.1359(2) 0.0281(19) Uani 1 1 d U . .
H22D H -0.0180 0.4591 -0.1339 0.034 Uiso 1 1 calc R . .
H22E H 0.0595 0.4027 -0.1460 0.034 Uiso 1 1 calc R . .
C221 C -0.0517(5) 0.3829(4) -0.1670(2) 0.032(2) Uani 1 1 d U . .
H22F H -0.1160 0.3893 -0.1565 0.039 Uiso 1 1 calc R . .
H22G H -0.0384 0.3334 -0.1688 0.039 Uiso 1 1 calc R . .
C222 C -0.0259(5) 0.4177(4) -0.2107(2) 0.031(2) Uani 1 1 d U . .
H22H H -0.0408 0.4671 -0.2091 0.037 Uiso 1 1 calc R . .
H22I H 0.0387 0.4126 -0.2209 0.037 Uiso 1 1 calc R . .
C223 C -0.0699(5) 0.3902(4) -0.2421(2) 0.039(2) Uani 1 1 d U . .
H22J H -0.1345 0.3962 -0.2321 0.046 Uiso 1 1 calc R . .
H22K H -0.0560 0.3407 -0.2433 0.046 Uiso 1 1 calc R . .
C224 C -0.0437(6) 0.4233(4) -0.2856(2) 0.055(3) Uani 1 1 d U . .
H22A H -0.0749 0.4022 -0.3038 0.082 Uiso 1 1 calc R . .
H22B H 0.0200 0.4170 -0.2961 0.082 Uiso 1 1 calc R . .
H22C H -0.0592 0.4722 -0.2851 0.082 Uiso 1 1 calc R . .
O300 O 0.2905(3) 0.1917(2) 0.35354(15) 0.0327(13) Uani 1 1 d U . .
C300 C 0.4236(5) 0.0998(4) 0.3697(2) 0.039(2) Uani 1 1 d U . .
H30D H 0.4234 0.1036 0.3398 0.047 Uiso 1 1 calc R . .
H30E H 0.4812 0.0797 0.3730 0.047 Uiso 1 1 calc R . .
C301 C 0.3400(5) 0.2112(4) 0.3807(2) 0.032(2) Uani 1 1 d U . .
C302 C 0.4091(5) 0.1703(4) 0.3872(2) 0.036(2) Uani 1 1 d U . .
C303 C 0.4593(6) 0.1914(4) 0.4138(3) 0.046(2) Uani 1 1 d U . .
H30A H 0.5090 0.1646 0.4183 0.055 Uiso 1 1 calc R . .
C304 C 0.4358(6) 0.2522(4) 0.4339(3) 0.051(3) Uani 1 1 d U . .
H30B H 0.4708 0.2676 0.4513 0.062 Uiso 1 1 calc R . .
C305 C 0.3623(5) 0.2894(4) 0.4283(2) 0.040(2) Uani 1 1 d U . .
H30C H 0.3461 0.3298 0.4428 0.048 Uiso 1 1 calc R . .
C306 C 0.3104(5) 0.2699(4) 0.4020(2) 0.033(2) Uani 1 1 d U . .
C307 C 0.3260(5) 0.2212(4) 0.3119(2) 0.039(2) Uani 1 1 d U . .
H30F H 0.3888 0.2069 0.3028 0.047 Uiso 1 1 calc R . .
H30G H 0.3223 0.2716 0.3119 0.047 Uiso 1 1 calc R . .
C308 C 0.2757(5) 0.1984(4) 0.2824(2) 0.029(2) Uani 1 1 d U . .
H30H H 0.2125 0.2106 0.2924 0.035 Uiso 1 1 calc R . .
H30I H 0.2817 0.1481 0.2816 0.035 Uiso 1 1 calc R . .
C309 C 0.3081(5) 0.2306(4) 0.2391(2) 0.031(2) Uani 1 1 d U . .
H30J H 0.2990 0.2807 0.2399 0.037 Uiso 1 1 calc R . .
H30K H 0.3722 0.2208 0.2301 0.037 Uiso 1 1 calc R . .
C310 C 0.2628(5) 0.2058(4) 0.2075(2) 0.034(2) Uani 1 1 d U . .
H31A H 0.2749 0.1561 0.2056 0.041 Uiso 1 1 calc R . .
H31B H 0.1984 0.2131 0.2174 0.041 Uiso 1 1 calc R . .
C311 C 0.2909(5) 0.2406(4) 0.1647(2) 0.032(2) Uani 1 1 d U . .
H31C H 0.3554 0.2334 0.1549 0.039 Uiso 1 1 calc R . .
H31D H 0.2787 0.2903 0.1667 0.039 Uiso 1 1 calc R . .
C312 C 0.2454(5) 0.2155(4) 0.1327(2) 0.031(2) Uani 1 1 d U . .
H31E H 0.1809 0.2214 0.1430 0.037 Uiso 1 1 calc R . .
H31F H 0.2591 0.1661 0.1302 0.037 Uiso 1 1 calc R . .
C313 C 0.2720(5) 0.2522(4) 0.0897(2) 0.033(2) Uani 1 1 d U . .
H31G H 0.2586 0.3016 0.0922 0.040 Uiso 1 1 calc R . .
H31H H 0.3364 0.2460 0.0793 0.040 Uiso 1 1 calc R . .
C314 C 0.2257(5) 0.2270(4) 0.0581(2) 0.0282(19) Uani 1 1 d U . .
H31I H 0.2391 0.1775 0.0558 0.034 Uiso 1 1 calc R . .
H31J H 0.1613 0.2331 0.0686 0.034 Uiso 1 1 calc R . .
C315 C 0.2514(5) 0.2627(4) 0.0153(2) 0.030(2) Uani 1 1 d U . .
H31K H 0.2378 0.3122 0.0176 0.036 Uiso 1 1 calc R . .
H31L H 0.3158 0.2567 0.0049 0.036 Uiso 1 1 calc R . .
C316 C 0.2058(5) 0.2375(4) -0.0158(2) 0.0283(19) Uani 1 1 d U . .
H31M H 0.1414 0.2435 -0.0052 0.034 Uiso 1 1 calc R . .
H31N H 0.2194 0.1880 -0.0180 0.034 Uiso 1 1 calc R . .
C317 C 0.2312(5) 0.2733(4) -0.0592(2) 0.034(2) Uani 1 1 d U . .
H31O H 0.2174 0.3227 -0.0570 0.041 Uiso 1 1 calc R . .
H31P H 0.2956 0.2674 -0.0697 0.041 Uiso 1 1 calc R . .
C318 C 0.1850(5) 0.2473(4) -0.0907(2) 0.0285(19) Uani 1 1 d U . .
H31Q H 0.1985 0.1979 -0.0930 0.034 Uiso 1 1 calc R . .
H31R H 0.1206 0.2536 -0.0806 0.034 Uiso 1 1 calc R . .
C319 C 0.2127(5) 0.2838(4) -0.1333(2) 0.032(2) Uani 1 1 d U . .
H31S H 0.2772 0.2776 -0.1432 0.039 Uiso 1 1 calc R . .
H31T H 0.1994 0.3333 -0.1308 0.039 Uiso 1 1 calc R . .
C320 C 0.1679(5) 0.2591(4) -0.1653(2) 0.0288(19) Uani 1 1 d U . .
H32D H 0.1034 0.2657 -0.1555 0.035 Uiso 1 1 calc R . .
H32E H 0.1809 0.2096 -0.1677 0.035 Uiso 1 1 calc R . .
C321 C 0.1967(5) 0.2957(4) -0.2082(2) 0.033(2) Uani 1 1 d U . .
H32F H 0.2614 0.2900 -0.2174 0.040 Uiso 1 1 calc R . .
H32G H 0.1826 0.3451 -0.2056 0.040 Uiso 1 1 calc R . .
C322 C 0.1544(5) 0.2711(4) -0.2417(2) 0.033(2) Uani 1 1 d U . .
H32H H 0.1680 0.2217 -0.2442 0.039 Uiso 1 1 calc R . .
H32I H 0.0896 0.2773 -0.2327 0.039 Uiso 1 1 calc R . .
C323 C 0.1842(5) 0.3073(4) -0.2837(2) 0.043(2) Uani 1 1 d U . .
H32J H 0.2492 0.3026 -0.2922 0.052 Uiso 1 1 calc R . .
H32K H 0.1688 0.3565 -0.2814 0.052 Uiso 1 1 calc R . .
C324 C 0.1454(6) 0.2820(5) -0.3175(3) 0.060(3) Uani 1 1 d U . .
H32A H 0.1685 0.3079 -0.3438 0.091 Uiso 1 1 calc R . .
H32B H 0.0811 0.2880 -0.3101 0.091 Uiso 1 1 calc R . .
H32C H 0.1612 0.2335 -0.3206 0.091 Uiso 1 1 calc R . .
O400 O 0.3107(3) 0.0260(2) 0.32985(15) 0.0326(13) Uani 1 1 d U . .
C400 C 0.1509(5) -0.0364(4) 0.3743(2) 0.035(2) Uani 1 1 d U . .
H40D H 0.1660 -0.0212 0.3444 0.042 Uiso 1 1 calc R . .
H40E H 0.1536 -0.0869 0.3765 0.042 Uiso 1 1 calc R . .
C401 C 0.2925(5) 0.0243(4) 0.3737(2) 0.029(2) Uani 1 1 d U . .
C402 C 0.2181(5) -0.0092(4) 0.3961(2) 0.031(2) Uani 1 1 d U . .
C403 C 0.2031(5) -0.0139(4) 0.4385(2) 0.035(2) Uani 1 1 d U . .
H40A H 0.1521 -0.0357 0.4544 0.042 Uiso 1 1 calc R . .
C404 C 0.2616(6) 0.0130(4) 0.4588(3) 0.045(2) Uani 1 1 d U . .
H40B H 0.2524 0.0069 0.4882 0.054 Uiso 1 1 calc R . .
C405 C 0.3325(5) 0.0481(4) 0.4364(3) 0.042(2) Uani 1 1 d U . .
H40C H 0.3704 0.0683 0.4506 0.051 Uiso 1 1 calc R . .
C406 C 0.3497(5) 0.0547(4) 0.3934(2) 0.033(2) Uani 1 1 d U . .
C407 C 0.3576(5) -0.0354(4) 0.3131(2) 0.040(2) Uani 1 1 d U . .
H40F H 0.3530 -0.0722 0.3354 0.048 Uiso 1 1 calc R . .
H40G H 0.4207 -0.0260 0.3022 0.048 Uiso 1 1 calc R . .
C408 C 0.3188(5) -0.0583(4) 0.2784(2) 0.034(2) Uani 1 1 d U . .
H40H H 0.2542 -0.0604 0.2887 0.041 Uiso 1 1 calc R . .
H40I H 0.3415 -0.1053 0.2723 0.041 Uiso 1 1 calc R . .
C409 C 0.3369(5) -0.0147(4) 0.2380(2) 0.0290(19) Uani 1 1 d U . .
H40J H 0.3149 0.0325 0.2436 0.035 Uiso 1 1 calc R . .
H40K H 0.4013 -0.0134 0.2268 0.035 Uiso 1 1 calc R . .
C410 C 0.2937(5) -0.0409(4) 0.2055(2) 0.034(2) Uani 1 1 d U . .
H41A H 0.3104 -0.0898 0.2026 0.040 Uiso 1 1 calc R . .
H41B H 0.2290 -0.0374 0.2158 0.040 Uiso 1 1 calc R . .
C411 C 0.3172(5) -0.0042(4) 0.1630(2) 0.0288(19) Uani 1 1 d U . .
H41C H 0.3817 -0.0082 0.1523 0.035 Uiso 1 1 calc R . .
H41D H 0.3010 0.0448 0.1657 0.035 Uiso 1 1 calc R . .
C412 C 0.2717(5) -0.0314(4) 0.1314(2) 0.029(2) Uani 1 1 d U . .
H41E H 0.2868 -0.0807 0.1293 0.035 Uiso 1 1 calc R . .
H41F H 0.2072 -0.0265 0.1419 0.035 Uiso 1 1 calc R . .
C413 C 0.2964(5) 0.0042(4) 0.0884(2) 0.031(2) Uani 1 1 d U . .
H41G H 0.3608 -0.0017 0.0776 0.037 Uiso 1 1 calc R . .
H41H H 0.2828 0.0536 0.0906 0.037 Uiso 1 1 calc R . .
C414 C 0.2490(5) -0.0220(4) 0.0568(2) 0.032(2) Uani 1 1 d U . .
H41I H 0.2623 -0.0715 0.0547 0.039 Uiso 1 1 calc R . .
H41J H 0.1847 -0.0157 0.0674 0.039 Uiso 1 1 calc R . .
C415 C 0.2744(5) 0.0134(4) 0.0134(2) 0.035(2) Uani 1 1 d U . .
H41K H 0.2612 0.0630 0.0155 0.042 Uiso 1 1 calc R . .
H41L H 0.3387 0.0071 0.0027 0.042 Uiso 1 1 calc R . .
C416 C 0.2274(5) -0.0125(4) -0.0174(2) 0.030(2) Uani 1 1 d U . .
H41M H 0.1630 -0.0070 -0.0065 0.036 Uiso 1 1 calc R . .
H41N H 0.2415 -0.0619 -0.0200 0.036 Uiso 1 1 calc R . .
C417 C 0.2521(5) 0.0242(4) -0.0603(2) 0.033(2) Uani 1 1 d U . .
H41O H 0.3162 0.0179 -0.0713 0.040 Uiso 1 1 calc R . .
H41P H 0.2389 0.0736 -0.0576 0.040 Uiso 1 1 calc R . .
C418 C 0.2031(5) -0.0013(4) -0.0915(2) 0.030(2) Uani 1 1 d U . .
H41Q H 0.2156 -0.0508 -0.0938 0.036 Uiso 1 1 calc R . .
H41R H 0.1389 0.0055 -0.0805 0.036 Uiso 1 1 calc R . .
C419 C 0.2276(5) 0.0340(4) -0.1342(2) 0.034(2) Uani 1 1 d U . .
H41S H 0.2919 0.0277 -0.1450 0.041 Uiso 1 1 calc R . .
H41T H 0.2144 0.0835 -0.1319 0.041 Uiso 1 1 calc R . .
C420 C 0.1801(5) 0.0083(4) -0.1649(2) 0.033(2) Uani 1 1 d U . .
H42D H 0.1932 -0.0413 -0.1671 0.039 Uiso 1 1 calc R . .
H42E H 0.1158 0.0146 -0.1540 0.039 Uiso 1 1 calc R . .
C421 C 0.2046(5) 0.0438(4) -0.2084(2) 0.035(2) Uani 1 1 d U . .
H42F H 0.2687 0.0369 -0.2195 0.042 Uiso 1 1 calc R . .
H42G H 0.1923 0.0934 -0.2062 0.042 Uiso 1 1 calc R . .
C422 C 0.1553(5) 0.0182(4) -0.2392(2) 0.034(2) Uani 1 1 d U . .
H42H H 0.1643 -0.0319 -0.2398 0.041 Uiso 1 1 calc R . .
H42I H 0.0915 0.0279 -0.2289 0.041 Uiso 1 1 calc R . .
C423 C 0.1829(6) 0.0493(4) -0.2829(2) 0.047(2) Uani 1 1 d U . .
H42J H 0.2467 0.0396 -0.2933 0.056 Uiso 1 1 calc R . .
H42K H 0.1735 0.0994 -0.2825 0.056 Uiso 1 1 calc R . .
C424 C 0.1327(6) 0.0224(4) -0.3126(3) 0.053(3) Uani 1 1 d U . .
H42A H 0.1542 0.0438 -0.3406 0.079 Uiso 1 1 calc R . .
H42B H 0.0697 0.0334 -0.3031 0.079 Uiso 1 1 calc R . .
H42C H 0.1421 -0.0272 -0.3133 0.079 Uiso 1 1 calc R . .
O500 O 0.4828(3) 0.4230(2) -0.35608(15) 0.0320(13) Uani 1 1 d U . .
C500 C 0.3698(5) 0.3560(4) -0.3965(2) 0.039(2) Uani 1 1 d U . .
H50D H 0.3574 0.3405 -0.3667 0.046 Uiso 1 1 calc R . .
H50E H 0.3196 0.3442 -0.4081 0.046 Uiso 1 1 calc R . .
C501 C 0.4407(5) 0.4629(4) -0.3822(2) 0.032(2) Uani 1 1 d U . .
C502 C 0.3807(5) 0.4328(4) -0.4012(2) 0.039(2) Uani 1 1 d U . .
C503 C 0.3402(6) 0.4741(4) -0.4275(3) 0.047(2) Uani 1 1 d U . .
H50A H 0.2976 0.4557 -0.4397 0.057 Uiso 1 1 calc R . .
C504 C 0.3613(5) 0.5430(4) -0.4363(3) 0.047(2) Uani 1 1 d U . .
H50B H 0.3321 0.5715 -0.4537 0.056 Uiso 1 1 calc R . .
C505 C 0.4257(5) 0.5688(4) -0.4191(2) 0.038(2) Uani 1 1 d U . .
H50C H 0.4423 0.6147 -0.4262 0.046 Uiso 1 1 calc R . .
C506 C 0.4663(5) 0.5293(4) -0.3919(2) 0.029(2) Uani 1 1 d U . .
C507 C 0.4292(5) 0.4016(4) -0.3160(2) 0.034(2) Uani 1 1 d U . .
H50F H 0.4291 0.3511 -0.3126 0.040 Uiso 1 1 calc R . .
H50G H 0.3677 0.4189 -0.3137 0.040 Uiso 1 1 calc R . .
C508 C 0.4677(5) 0.4300(4) -0.2825(2) 0.033(2) Uani 1 1 d U . .
H50H H 0.5324 0.4228 -0.2895 0.040 Uiso 1 1 calc R . .
H50I H 0.4546 0.4798 -0.2820 0.040 Uiso 1 1 calc R . .
C509 C 0.4304(5) 0.3962(4) -0.2391(2) 0.031(2) Uani 1 1 d U . .
H50J H 0.3663 0.4065 -0.2312 0.038 Uiso 1 1 calc R . .
H50K H 0.4393 0.3461 -0.2402 0.038 Uiso 1 1 calc R . .
C510 C 0.4738(5) 0.4205(4) -0.2066(2) 0.033(2) Uani 1 1 d U . .
H51A H 0.4610 0.4701 -0.2044 0.040 Uiso 1 1 calc R . .
H51B H 0.5383 0.4138 -0.2160 0.040 Uiso 1 1 calc R . .
C511 C 0.4449(5) 0.3849(4) -0.1633(2) 0.033(2) Uani 1 1 d U . .
H51C H 0.3806 0.3926 -0.1534 0.039 Uiso 1 1 calc R . .
H51D H 0.4565 0.3352 -0.1654 0.039 Uiso 1 1 calc R . .
C512 C 0.4906(5) 0.4091(4) -0.1320(2) 0.0280(19) Uani 1 1 d U . .
H51E H 0.4784 0.4587 -0.1297 0.034 Uiso 1 1 calc R . .
H51F H 0.5549 0.4021 -0.1422 0.034 Uiso 1 1 calc R . .
C513 C 0.4635(5) 0.3734(4) -0.0885(2) 0.030(2) Uani 1 1 d U . .
H51G H 0.3993 0.3808 -0.0780 0.036 Uiso 1 1 calc R . .
H51H H 0.4754 0.3237 -0.0906 0.036 Uiso 1 1 calc R . .
C514 C 0.5109(5) 0.3980(4) -0.0576(2) 0.030(2) Uani 1 1 d U . .
H51I H 0.4990 0.4477 -0.0556 0.036 Uiso 1 1 calc R . .
H51J H 0.5751 0.3908 -0.0683 0.036 Uiso 1 1 calc R . .
C515 C 0.4848(5) 0.3628(4) -0.0140(2) 0.032(2) Uani 1 1 d U . .
H51K H 0.4204 0.3692 -0.0036 0.039 Uiso 1 1 calc R . .
H51L H 0.4979 0.3133 -0.0159 0.039 Uiso 1 1 calc R . .
C516 C 0.5312(5) 0.3889(4) 0.0174(2) 0.031(2) Uani 1 1 d U . .
H51M H 0.5174 0.4383 0.0198 0.037 Uiso 1 1 calc R . .
H51N H 0.5956 0.3829 0.0070 0.037 Uiso 1 1 calc R . .
C517 C 0.5047(5) 0.3524(4) 0.0603(2) 0.035(2) Uani 1 1 d U . .
H51O H 0.4404 0.3590 0.0708 0.043 Uiso 1 1 calc R . .
H51P H 0.5176 0.3029 0.0578 0.043 Uiso 1 1 calc R . .
C518 C 0.5517(5) 0.3773(4) 0.0918(2) 0.033(2) Uani 1 1 d U . .
H51Q H 0.6160 0.3704 0.0814 0.039 Uiso 1 1 calc R . .
H51R H 0.5394 0.4270 0.0940 0.039 Uiso 1 1 calc R . .
C519 C 0.5251(5) 0.3419(4) 0.1345(2) 0.035(2) Uani 1 1 d U . .
H51S H 0.5377 0.2924 0.1321 0.042 Uiso 1 1 calc R . .
H51T H 0.4607 0.3485 0.1445 0.042 Uiso 1 1 calc R . .
C520 C 0.5701(5) 0.3657(4) 0.1672(2) 0.034(2) Uani 1 1 d U . .
H52D H 0.6346 0.3589 0.1573 0.040 Uiso 1 1 calc R . .
H52E H 0.5577 0.4153 0.1697 0.040 Uiso 1 1 calc R . .
C521 C 0.5420(5) 0.3297(4) 0.2097(2) 0.034(2) Uani 1 1 d U . .
H52F H 0.5527 0.2800 0.2071 0.040 Uiso 1 1 calc R . .
H52G H 0.4779 0.3379 0.2200 0.040 Uiso 1 1 calc R . .
C522 C 0.5902(5) 0.3528(4) 0.2419(2) 0.038(2) Uani 1 1 d U . .
H52H H 0.6543 0.3444 0.2317 0.045 Uiso 1 1 calc R . .
H52I H 0.5797 0.4025 0.2444 0.045 Uiso 1 1 calc R . .
C523 C 0.5613(5) 0.3165(4) 0.2844(2) 0.041(2) Uani 1 1 d U . .
H52J H 0.5687 0.2666 0.2817 0.049 Uiso 1 1 calc R . .
H52K H 0.4979 0.3271 0.2954 0.049 Uiso 1 1 calc R . .
C524 C 0.6125(5) 0.3366(4) 0.3151(2) 0.047(2) Uani 1 1 d U . .
H52A H 0.5904 0.3125 0.3421 0.071 Uiso 1 1 calc R . .
H52B H 0.6053 0.3860 0.3180 0.071 Uiso 1 1 calc R . .
H52C H 0.6750 0.3246 0.3050 0.071 Uiso 1 1 calc R . .
O600 O 0.4647(3) 0.2501(2) -0.35776(15) 0.0369(14) Uani 1 1 d U . .
C600 C 0.6370(5) 0.1970(4) -0.3956(2) 0.038(2) Uani 1 1 d U . .
H60D H 0.6050 0.1892 -0.3663 0.045 Uiso 1 1 calc R . .
H60E H 0.6471 0.1524 -0.4082 0.045 Uiso 1 1 calc R . .
C601 C 0.4994(5) 0.2714(4) -0.3997(2) 0.032(2) Uani 1 1 d U . .
C602 C 0.5813(5) 0.2436(4) -0.4188(2) 0.036(2) Uani 1 1 d U . .
C603 C 0.6163(5) 0.2642(4) -0.4599(2) 0.041(2) Uani 1 1 d U . .
H60A H 0.6722 0.2465 -0.4736 0.049 Uiso 1 1 calc R . .
C604 C 0.5694(6) 0.3109(4) -0.4811(3) 0.043(2) Uani 1 1 d U . .
H60B H 0.5922 0.3233 -0.5097 0.052 Uiso 1 1 calc R . .
C605 C 0.4905(5) 0.3391(4) -0.4607(2) 0.039(2) Uani 1 1 d U . .
H60C H 0.4606 0.3721 -0.4754 0.046 Uiso 1 1 calc R . .
C606 C 0.4527(5) 0.3208(4) -0.4191(2) 0.033(2) Uani 1 1 d U . .
C607 C 0.4051(5) 0.1937(4) -0.3526(2) 0.040(2) Uani 1 1 d U . .
H60F H 0.4173 0.1680 -0.3780 0.048 Uiso 1 1 calc R . .
H60G H 0.3432 0.2112 -0.3475 0.048 Uiso 1 1 calc R . .
C608 C 0.4195(5) 0.1482(4) -0.3163(2) 0.036(2) Uani 1 1 d U . .
H60H H 0.4823 0.1332 -0.3216 0.044 Uiso 1 1 calc R . .
H60I H 0.3844 0.1070 -0.3144 0.044 Uiso 1 1 calc R . .
C609 C 0.3954(5) 0.1805(4) -0.2747(2) 0.031(2) Uani 1 1 d U . .
H60J H 0.3305 0.1823 -0.2649 0.037 Uiso 1 1 calc R . .
H60K H 0.4158 0.2279 -0.2784 0.037 Uiso 1 1 calc R . .
C610 C 0.4362(5) 0.1410(4) -0.2415(2) 0.032(2) Uani 1 1 d U . .
H61A H 0.4192 0.0928 -0.2394 0.039 Uiso 1 1 calc R . .
H61B H 0.5011 0.1419 -0.2506 0.039 Uiso 1 1 calc R . .
C611 C 0.4089(5) 0.1686(4) -0.1988(2) 0.033(2) Uani 1 1 d U . .
H61C H 0.3450 0.1625 -0.1881 0.039 Uiso 1 1 calc R . .
H61D H 0.4193 0.2181 -0.2013 0.039 Uiso 1 1 calc R . .
C612 C 0.4582(5) 0.1341(4) -0.1677(2) 0.031(2) Uani 1 1 d U . .
H61E H 0.4495 0.0844 -0.1663 0.038 Uiso 1 1 calc R . .
H61F H 0.5219 0.1414 -0.1783 0.038 Uiso 1 1 calc R . .
C613 C 0.4313(5) 0.1582(4) -0.1243(2) 0.032(2) Uani 1 1 d U . .
H61G H 0.3679 0.1502 -0.1134 0.038 Uiso 1 1 calc R . .
H61H H 0.4393 0.2081 -0.1256 0.038 Uiso 1 1 calc R . .
C614 C 0.4818(5) 0.1242(4) -0.0941(2) 0.032(2) Uani 1 1 d U . .
H61I H 0.4749 0.0743 -0.0932 0.038 Uiso 1 1 calc R . .
H61J H 0.5451 0.1332 -0.1046 0.038 Uiso 1 1 calc R . .
C615 C 0.4531(5) 0.1476(4) -0.0504(2) 0.029(2) Uani 1 1 d U . .
H61K H 0.3899 0.1382 -0.0398 0.035 Uiso 1 1 calc R . .
H61L H 0.4594 0.1975 -0.0513 0.035 Uiso 1 1 calc R . .
C616 C 0.5041(5) 0.1139(4) -0.0201(2) 0.030(2) Uani 1 1 d U . .
H61M H 0.4976 0.0639 -0.0191 0.036 Uiso 1 1 calc R . .
H61N H 0.5673 0.1231 -0.0307 0.036 Uiso 1 1 calc R . .
C617 C 0.4751(5) 0.1376(4) 0.0242(2) 0.033(2) Uani 1 1 d U . .
H61O H 0.4116 0.1291 0.0346 0.040 Uiso 1 1 calc R . .
H61P H 0.4826 0.1874 0.0233 0.040 Uiso 1 1 calc R . .
C618 C 0.5259(5) 0.1024(4) 0.0548(2) 0.032(2) Uani 1 1 d U . .
H61Q H 0.5181 0.0526 0.0559 0.039 Uiso 1 1 calc R . .
H61R H 0.5894 0.1107 0.0444 0.039 Uiso 1 1 calc R . .
C619 C 0.4969(5) 0.1266(4) 0.0981(2) 0.033(2) Uani 1 1 d U . .
H61S H 0.4334 0.1181 0.1085 0.039 Uiso 1 1 calc R . .
H61T H 0.5045 0.1764 0.0969 0.039 Uiso 1 1 calc R . .
C620 C 0.5470(5) 0.0922(4) 0.1288(2) 0.032(2) Uani 1 1 d U . .
H62D H 0.6105 0.1006 0.1183 0.039 Uiso 1 1 calc R . .
H62E H 0.5395 0.0423 0.1298 0.039 Uiso 1 1 calc R . .
C621 C 0.5186(5) 0.1160(4) 0.1730(2) 0.032(2) Uani 1 1 d U . .
H62F H 0.5254 0.1659 0.1720 0.038 Uiso 1 1 calc R . .
H62G H 0.4554 0.1069 0.1837 0.038 Uiso 1 1 calc R . .
C622 C 0.5699(5) 0.0819(4) 0.2027(2) 0.033(2) Uani 1 1 d U . .
H62H H 0.6332 0.0900 0.1915 0.040 Uiso 1 1 calc R . .
H62I H 0.5618 0.0321 0.2042 0.040 Uiso 1 1 calc R . .
C623 C 0.5434(5) 0.1068(4) 0.2466(2) 0.035(2) Uani 1 1 d U . .
H62J H 0.5502 0.1568 0.2454 0.043 Uiso 1 1 calc R . .
H62K H 0.4806 0.0974 0.2584 0.043 Uiso 1 1 calc R . .
C624 C 0.5981(5) 0.0728(4) 0.2744(2) 0.045(2) Uani 1 1 d U . .
H62A H 0.5793 0.0901 0.3022 0.068 Uiso 1 1 calc R . .
H62B H 0.6602 0.0826 0.2631 0.068 Uiso 1 1 calc R . .
H62C H 0.5905 0.0234 0.2763 0.068 Uiso 1 1 calc R . .
O700 O 0.6540(3) 0.3131(2) -0.35085(15) 0.0330(14) Uani 1 1 d U . .
C700 C 0.8042(5) 0.3950(3) -0.3694(2) 0.0291(19) Uani 1 1 d U . .
H70D H 0.8651 0.4102 -0.3728 0.035 Uiso 1 1 calc R . .
H70E H 0.7745 0.3953 -0.3397 0.035 Uiso 1 1 calc R . .
C701 C 0.7299(5) 0.2873(4) -0.3767(2) 0.034(2) Uani 1 1 d U . .
C702 C 0.8056(5) 0.3240(4) -0.3843(2) 0.033(2) Uani 1 1 d U . .
C703 C 0.8816(5) 0.2971(4) -0.4108(2) 0.043(2) Uani 1 1 d U . .
H70A H 0.9348 0.3211 -0.4159 0.051 Uiso 1 1 calc R . .
C704 C 0.8802(6) 0.2365(4) -0.4295(3) 0.047(2) Uani 1 1 d U . .
H70B H 0.9329 0.2180 -0.4461 0.056 Uiso 1 1 calc R . .
C705 C 0.8022(6) 0.2031(4) -0.4241(2) 0.044(2) Uani 1 1 d U . .
H70C H 0.8003 0.1633 -0.4384 0.052 Uiso 1 1 calc R . .
C706 C 0.7250(5) 0.2282(4) -0.3971(2) 0.034(2) Uani 1 1 d U . .
C707 C 0.6306(5) 0.2783(4) -0.3106(2) 0.036(2) Uani 1 1 d U . .
H70F H 0.6449 0.2290 -0.3133 0.043 Uiso 1 1 calc R . .
H70G H 0.5662 0.2837 -0.2999 0.043 Uiso 1 1 calc R . .
C708 C 0.6765(5) 0.3035(4) -0.2799(2) 0.030(2) Uani 1 1 d U . .
H70H H 0.6651 0.3533 -0.2783 0.036 Uiso 1 1 calc R . .
H70I H 0.7408 0.2955 -0.2897 0.036 Uiso 1 1 calc R . .
C709 C 0.6467(5) 0.2686(4) -0.2365(2) 0.031(2) Uani 1 1 d U . .
H70J H 0.6588 0.2189 -0.2382 0.037 Uiso 1 1 calc R . .
H70K H 0.5822 0.2759 -0.2270 0.037 Uiso 1 1 calc R . .
C710 C 0.6914(5) 0.2940(4) -0.2041(2) 0.031(2) Uani 1 1 d U . .
H71A H 0.6774 0.3434 -0.2017 0.038 Uiso 1 1 calc R . .
H71B H 0.7560 0.2883 -0.2140 0.038 Uiso 1 1 calc R . .
C711 C 0.6638(5) 0.2571(4) -0.1605(2) 0.030(2) Uani 1 1 d U . .
H71C H 0.5994 0.2636 -0.1501 0.036 Uiso 1 1 calc R . .
H71D H 0.6771 0.2076 -0.1627 0.036 Uiso 1 1 calc R . .
C712 C 0.7104(5) 0.2830(4) -0.1297(2) 0.035(2) Uani 1 1 d U . .
H71E H 0.6965 0.3324 -0.1273 0.042 Uiso 1 1 calc R . .
H71F H 0.7748 0.2772 -0.1404 0.042 Uiso 1 1 calc R . .
C713 C 0.6851(5) 0.2465(4) -0.0866(2) 0.030(2) Uani 1 1 d U . .
H71G H 0.6208 0.2524 -0.0760 0.036 Uiso 1 1 calc R . .
H71H H 0.6988 0.1971 -0.0891 0.036 Uiso 1 1 calc R . .
C714 C 0.7314(5) 0.2716(4) -0.0552(2) 0.033(2) Uani 1 1 d U . .
H71I H 0.7187 0.3212 -0.0532 0.040 Uiso 1 1 calc R . .
H71J H 0.7957 0.2649 -0.0657 0.040 Uiso 1 1 calc R . .
C715 C 0.7055(5) 0.2366(4) -0.0118(2) 0.031(2) Uani 1 1 d U . .
H71K H 0.6414 0.2442 -0.0010 0.037 Uiso 1 1 calc R . .
H71L H 0.7169 0.1868 -0.0139 0.037 Uiso 1 1 calc R . .
C716 C 0.7536(5) 0.2610(4) 0.0187(2) 0.032(2) Uani 1 1 d U . .
H71M H 0.7423 0.3107 0.0208 0.039 Uiso 1 1 calc R . .
H71N H 0.8176 0.2532 0.0080 0.039 Uiso 1 1 calc R . .
C717 C 0.7271(5) 0.2258(4) 0.0621(2) 0.030(2) Uani 1 1 d U . .
H71O H 0.6630 0.2333 0.0728 0.036 Uiso 1 1 calc R . .
H71P H 0.7388 0.1761 0.0601 0.036 Uiso 1 1 calc R . .
C718 C 0.7753(5) 0.2507(4) 0.0931(2) 0.033(2) Uani 1 1 d U . .
H71Q H 0.8395 0.2443 0.0822 0.040 Uiso 1 1 calc R . .
H71R H 0.7623 0.3002 0.0958 0.040 Uiso 1 1 calc R . .
C719 C 0.7502(5) 0.2138(4) 0.1362(2) 0.032(2) Uani 1 1 d U . .
H71S H 0.7649 0.1645 0.1336 0.038 Uiso 1 1 calc R . .
H71T H 0.6857 0.2190 0.1468 0.038 Uiso 1 1 calc R . .
C720 C 0.7967(5) 0.2404(4) 0.1676(2) 0.035(2) Uani 1 1 d U . .
H72D H 0.8611 0.2342 0.1573 0.042 Uiso 1 1 calc R . .
H72E H 0.7830 0.2899 0.1697 0.042 Uiso 1 1 calc R . .
C721 C 0.7699(5) 0.2046(4) 0.2105(2) 0.032(2) Uani 1 1 d U . .
H72F H 0.7828 0.1551 0.2082 0.039 Uiso 1 1 calc R . .
H72G H 0.7055 0.2112 0.2207 0.039 Uiso 1 1 calc R . .
C722 C 0.8160(5) 0.2297(4) 0.2425(2) 0.036(2) Uani 1 1 d U . .
H72H H 0.8805 0.2234 0.2323 0.044 Uiso 1 1 calc R . .
H72I H 0.8028 0.2792 0.2450 0.044 Uiso 1 1 calc R . .
C723 C 0.7894(5) 0.1936(4) 0.2849(2) 0.043(2) Uani 1 1 d U . .
H72J H 0.8057 0.1445 0.2830 0.052 Uiso 1 1 calc R . .
H72K H 0.7247 0.1980 0.2949 0.052 Uiso 1 1 calc R . .
C724 C 0.8344(6) 0.2235(4) 0.3162(3) 0.060(3) Uani 1 1 d U . .
H72A H 0.8153 0.1994 0.3435 0.090 Uiso 1 1 calc R . .
H72B H 0.8181 0.2720 0.3182 0.090 Uiso 1 1 calc R . .
H72C H 0.8984 0.2180 0.3068 0.090 Uiso 1 1 calc R . .
O800 O 0.6655(3) 0.4881(2) -0.33283(15) 0.0300(13) Uani 1 1 d U . .
C800 C 0.5423(5) 0.5542(4) -0.3764(2) 0.033(2) Uani 1 1 d U . .
H80D H 0.5329 0.5436 -0.3460 0.040 Uiso 1 1 calc R . .
H80E H 0.5460 0.6042 -0.3817 0.040 Uiso 1 1 calc R . .
C801 C 0.6834(5) 0.4833(3) -0.3759(2) 0.0245(18) Uani 1 1 d U . .
C802 C 0.6280(5) 0.5193(4) -0.3987(2) 0.0261(19) Uani 1 1 d U . .
C803 C 0.6510(5) 0.5172(4) -0.4421(2) 0.031(2) Uani 1 1 d U . .
H80A H 0.6149 0.5413 -0.4582 0.037 Uiso 1 1 calc R . .
C804 C 0.7243(5) 0.4812(4) -0.4619(2) 0.038(2) Uani 1 1 d U . .
H80B H 0.7401 0.4825 -0.4914 0.045 Uiso 1 1 calc R . .
C805 C 0.7759(5) 0.4422(4) -0.4381(2) 0.035(2) Uani 1 1 d U . .
H80C H 0.8251 0.4155 -0.4516 0.042 Uiso 1 1 calc R . .
C806 C 0.7547(5) 0.4430(4) -0.3953(2) 0.0253(19) Uani 1 1 d U . .
C807 C 0.6967(5) 0.5513(4) -0.3231(2) 0.034(2) Uani 1 1 d U . .
H80F H 0.6757 0.5897 -0.3398 0.041 Uiso 1 1 calc R . .
H80G H 0.7619 0.5501 -0.3300 0.041 Uiso 1 1 calc R . .
C808 C 0.6627(5) 0.5615(4) -0.2770(2) 0.030(2) Uani 1 1 d U . .
H80H H 0.5993 0.5514 -0.2695 0.036 Uiso 1 1 calc R . .
H80I H 0.6678 0.6102 -0.2725 0.036 Uiso 1 1 calc R . .
C809 C 0.7083(5) 0.5188(4) -0.2471(2) 0.030(2) Uani 1 1 d U . .
H80J H 0.6960 0.4701 -0.2481 0.036 Uiso 1 1 calc R . .
H80K H 0.7728 0.5239 -0.2563 0.036 Uiso 1 1 calc R . .
C810 C 0.6782(5) 0.5395(4) -0.2026(2) 0.0284(19) Uani 1 1 d U . .
H81A H 0.6845 0.5894 -0.2025 0.034 Uiso 1 1 calc R . .
H81B H 0.6148 0.5302 -0.1929 0.034 Uiso 1 1 calc R . .
C811 C 0.7268(5) 0.5044(4) -0.1717(2) 0.0289(19) Uani 1 1 d U . .
H81C H 0.7189 0.4546 -0.1709 0.035 Uiso 1 1 calc R . .
H81D H 0.7904 0.5126 -0.1815 0.035 Uiso 1 1 calc R . .
C812 C 0.6968(5) 0.5277(4) -0.1282(2) 0.0264(19) Uani 1 1 d U . .
H81E H 0.6335 0.5182 -0.1182 0.032 Uiso 1 1 calc R . .
H81F H 0.7027 0.5777 -0.1293 0.032 Uiso 1 1 calc R . .
C813 C 0.7468(5) 0.4945(4) -0.0969(2) 0.030(2) Uani 1 1 d U . .
H81G H 0.7402 0.4446 -0.0955 0.036 Uiso 1 1 calc R . .
H81H H 0.8102 0.5036 -0.1070 0.036 Uiso 1 1 calc R . .
C814 C 0.7164(5) 0.5193(4) -0.0535(2) 0.030(2) Uani 1 1 d U . .
H81I H 0.6529 0.5104 -0.0434 0.036 Uiso 1 1 calc R . .
H81J H 0.7232 0.5692 -0.0549 0.036 Uiso 1 1 calc R . .
C815 C 0.7663(5) 0.4858(4) -0.0222(2) 0.030(2) Uani 1 1 d U . .
H81K H 0.7597 0.4358 -0.0208 0.036 Uiso 1 1 calc R . .
H81L H 0.8297 0.4949 -0.0321 0.036 Uiso 1 1 calc R . .
C816 C 0.7344(5) 0.5110(4) 0.0213(2) 0.031(2) Uani 1 1 d U . .
H81M H 0.6711 0.5018 0.0313 0.037 Uiso 1 1 calc R . .
H81N H 0.7410 0.5610 0.0200 0.037 Uiso 1 1 calc R . .
C817 C 0.7850(5) 0.4772(4) 0.0524(2) 0.031(2) Uani 1 1 d U . .
H81O H 0.7787 0.4272 0.0535 0.037 Uiso 1 1 calc R . .
H81P H 0.8483 0.4865 0.0423 0.037 Uiso 1 1 calc R . .
C818 C 0.7541(5) 0.5013(4) 0.0959(2) 0.0285(19) Uani 1 1 d U . .
H81Q H 0.6905 0.4929 0.1056 0.034 Uiso 1 1 calc R . .
H81R H 0.7614 0.5512 0.0947 0.034 Uiso 1 1 calc R . .
C819 C 0.8027(5) 0.4670(4) 0.1279(2) 0.0274(19) Uani 1 1 d U . .
H81S H 0.7954 0.4171 0.1290 0.033 Uiso 1 1 calc R . .
H81T H 0.8663 0.4755 0.1182 0.033 Uiso 1 1 calc R . .
C820 C 0.7717(5) 0.4912(4) 0.1713(2) 0.031(2) Uani 1 1 d U . .
H82D H 0.7080 0.4828 0.1810 0.037 Uiso 1 1 calc R . .
H82E H 0.7791 0.5411 0.1702 0.037 Uiso 1 1 calc R . .
C821 C 0.8197(5) 0.4571(4) 0.2028(2) 0.030(2) Uani 1 1 d U . .
H82F H 0.8126 0.4073 0.2036 0.036 Uiso 1 1 calc R . .
H82G H 0.8833 0.4658 0.1931 0.036 Uiso 1 1 calc R . .
C822 C 0.7891(5) 0.4804(4) 0.2465(2) 0.033(2) Uani 1 1 d U . .
H82H H 0.7260 0.4706 0.2567 0.040 Uiso 1 1 calc R . .
H82I H 0.7948 0.5304 0.2458 0.040 Uiso 1 1 calc R . .
C823 C 0.8404(5) 0.4465(4) 0.2772(2) 0.042(2) Uani 1 1 d U . .
H82J H 0.9034 0.4573 0.2674 0.050 Uiso 1 1 calc R . .
H82K H 0.8359 0.3964 0.2775 0.050 Uiso 1 1 calc R . .
C824 C 0.8078(6) 0.4689(5) 0.3213(2) 0.058(3) Uani 1 1 d U . .
H82A H 0.8429 0.4452 0.3394 0.087 Uiso 1 1 calc R . .
H82B H 0.7458 0.4577 0.3314 0.087 Uiso 1 1 calc R . .
H82C H 0.8138 0.5183 0.3214 0.087 Uiso 1 1 calc R . .
C11 C 0.1870(6) 0.2743(4) 0.5618(4) 0.073(5) Uiso 0.67 1 d PD . .
C12 C 0.2702(5) 0.2521(4) 0.5424(3) 0.039(3) Uiso 0.67 1 d PD . .
H12 H 0.3092 0.2830 0.5248 0.047 Uiso 0.67 1 calc PR . .
C13 C 0.2968(6) 0.1850(5) 0.5485(4) 0.067(4) Uiso 0.67 1 d PD . .
H13 H 0.3547 0.1697 0.5357 0.080 Uiso 0.67 1 calc PR . .
C14 C 0.2390(7) 0.1402(4) 0.5734(4) 0.086(5) Uiso 0.67 1 d PD . .
H14 H 0.2567 0.0938 0.5774 0.103 Uiso 0.67 1 calc PR . .
C15 C 0.1557(6) 0.1625(4) 0.5924(4) 0.064(4) Uiso 0.67 1 d PD . .
H15 H 0.1165 0.1318 0.6101 0.077 Uiso 0.67 1 calc PR . .
C16 C 0.1291(5) 0.2297(4) 0.5858(3) 0.043(3) Uiso 0.67 1 d PD . .
H16 H 0.0708 0.2448 0.5980 0.051 Uiso 0.67 1 calc PR . .
C17 C 0.1573(7) 0.3443(5) 0.5526(4) 0.061(4) Uiso 0.67 1 d PD . .
H171 H 0.2059 0.3689 0.5344 0.091 Uiso 0.67 1 calc PR . .
H172 H 0.1378 0.3673 0.5786 0.091 Uiso 0.67 1 calc PR . .
H173 H 0.1082 0.3435 0.5387 0.091 Uiso 0.67 1 calc PR . .
C21 C 0.8951(6) 0.3761(4) -0.5430(3) 0.042(2) Uani 1 1 d U . .
C22 C 0.9695(6) 0.3748(5) -0.5265(3) 0.056(3) Uani 1 1 d U . .
H22 H 0.9792 0.3382 -0.5076 0.067 Uiso 1 1 calc R . .
C23 C 1.0298(7) 0.4265(5) -0.5374(3) 0.068(3) Uani 1 1 d U . .
H23 H 1.0809 0.4246 -0.5263 0.082 Uiso 1 1 calc R . .
C24 C 1.0157(7) 0.4807(5) -0.5644(3) 0.072(3) Uani 1 1 d U . .
H24 H 1.0554 0.5171 -0.5708 0.086 Uiso 1 1 calc R . .
C25 C 0.9434(7) 0.4814(5) -0.5818(3) 0.066(3) Uani 1 1 d U . .
H25 H 0.9353 0.5169 -0.6018 0.080 Uiso 1 1 calc R . .
C26 C 0.8825(6) 0.4307(4) -0.5704(3) 0.050(2) Uani 1 1 d U . .
H26 H 0.8313 0.4331 -0.5815 0.060 Uiso 1 1 calc R . .
C27 C 0.8291(6) 0.3200(4) -0.5315(3) 0.063(3) Uani 1 1 d U . .
H271 H 0.8496 0.2852 -0.5128 0.094 Uiso 1 1 calc R . .
H272 H 0.8232 0.2992 -0.5567 0.094 Uiso 1 1 calc R . .
H273 H 0.7719 0.3392 -0.5175 0.094 Uiso 1 1 calc R . .
C31 C 0.6465(7) 0.0496(6) 0.4102(4) 0.030(6) Uiso 0.33 1 d PD . .
C32 C 0.6235(10) 0.0491(7) 0.4538(4) 0.054(8) Uiso 0.33 1 d PD . .
H32 H 0.5986 0.0100 0.4700 0.065 Uiso 0.33 1 calc PR . .
C33 C 0.6377(11) 0.1063(8) 0.4725(4) 0.057(8) Uiso 0.33 1 d PD . .
H33 H 0.6225 0.1066 0.5019 0.068 Uiso 0.33 1 calc PR . .
C34 C 0.6733(11) 0.1628(7) 0.4497(5) 0.064(9) Uiso 0.33 1 d PD . .
H34 H 0.6826 0.2018 0.4632 0.076 Uiso 0.33 1 calc PR . .
C35 C 0.6958(12) 0.1633(7) 0.4065(5) 0.099(12) Uiso 0.33 1 d PD . .
H35 H 0.7201 0.2025 0.3903 0.119 Uiso 0.33 1 calc PR . .
C36 C 0.6821(10) 0.1053(7) 0.3877(4) 0.043(7) Uiso 0.33 1 d PD . .
H36 H 0.6981 0.1049 0.3583 0.052 Uiso 0.33 1 calc PR . .
C37 C 0.6305(12) -0.0118(8) 0.3905(5) 0.040(7) Uiso 0.33 1 d PD . .
H371 H 0.6043 -0.0464 0.4120 0.059 Uiso 0.33 1 calc PR . .
H372 H 0.6863 -0.0299 0.3743 0.059 Uiso 0.33 1 calc PR . .
H373 H 0.5901 0.0000 0.3721 0.059 Uiso 0.33 1 calc PR . .

loop_
_atom_site_aniso_label
_atom_site_aniso_U_11
_atom_site_aniso_U_22
_atom_site_aniso_U_33
_atom_site_aniso_U_23
_atom_site_aniso_U_13
_atom_site_aniso_U_12
O100 0.030(3) 0.036(3) 0.030(3) 0.010(2) -0.006(2) 0.002(2)
C100 0.037(4) 0.033(4) 0.034(4) 0.004(3) -0.004(3) 0.003(3)
C101 0.034(4) 0.031(4) 0.023(4) -0.003(3) -0.006(3) -0.003(3)
C102 0.035(4) 0.029(4) 0.035(4) 0.000(3) -0.006(3) 0.003(3)
C103 0.040(4) 0.044(4) 0.051(4) 0.006(3) 0.000(3) 0.003(3)
C104 0.056(4) 0.051(4) 0.065(5) 0.007(4) 0.003(4) -0.001(4)
C105 0.046(4) 0.039(4) 0.054(4) 0.005(3) 0.001(3) 0.006(3)
C106 0.042(4) 0.029(4) 0.037(4) 0.001(3) -0.003(3) -0.001(3)
C107 0.034(4) 0.031(4) 0.029(4) 0.008(3) -0.010(3) -0.001(3)
C108 0.031(4) 0.036(4) 0.029(4) 0.002(3) -0.010(3) -0.002(3)
C109 0.031(4) 0.035(4) 0.032(4) 0.000(3) -0.010(3) 0.001(3)
C110 0.034(4) 0.032(4) 0.030(4) -0.003(3) -0.005(3) -0.002(3)
C111 0.023(4) 0.028(3) 0.031(4) -0.004(3) -0.004(3) -0.002(3)
C112 0.029(4) 0.029(4) 0.034(4) 0.000(3) -0.009(3) -0.001(3)
C113 0.034(4) 0.030(4) 0.029(4) -0.001(3) -0.006(3) -0.001(3)
C114 0.032(4) 0.031(4) 0.031(4) -0.007(3) -0.010(3) -0.002(3)
C115 0.031(4) 0.035(4) 0.034(4) 0.002(3) -0.006(3) -0.003(3)
C116 0.033(4) 0.030(4) 0.031(4) -0.005(3) -0.010(3) -0.001(3)
C117 0.032(4) 0.026(3) 0.026(4) 0.002(3) -0.005(3) 0.002(3)
C118 0.031(4) 0.032(4) 0.028(4) 0.000(3) -0.009(3) 0.002(3)
C119 0.033(4) 0.032(4) 0.031(4) 0.001(3) -0.008(3) -0.004(3)
C120 0.033(4) 0.032(4) 0.033(4) -0.005(3) -0.008(3) 0.001(3)
C121 0.037(4) 0.034(4) 0.032(4) 0.006(3) -0.008(3) -0.001(3)
C122 0.032(4) 0.033(4) 0.032(4) -0.001(3) -0.007(3) 0.001(3)
C123 0.045(4) 0.040(4) 0.037(4) -0.003(3) -0.011(3) -0.004(3)
C124 0.070(6) 0.064(6) 0.037(5) -0.002(4) -0.016(5) -0.003(5)
O200 0.046(3) 0.028(3) 0.025(3) 0.005(2) -0.006(2) 0.002(2)
C200 0.039(4) 0.035(4) 0.036(4) 0.002(3) -0.007(3) 0.000(3)
C201 0.032(4) 0.022(3) 0.027(4) 0.003(3) -0.007(3) 0.006(3)
C202 0.037(4) 0.028(4) 0.034(4) 0.004(3) -0.004(3) 0.000(3)
C203 0.034(4) 0.039(4) 0.028(4) 0.001(3) -0.010(3) 0.006(3)
C204 0.046(4) 0.044(4) 0.041(4) 0.003(3) -0.007(3) 0.002(3)
C205 0.034(4) 0.036(4) 0.035(4) 0.006(3) -0.004(3) 0.002(3)
C206 0.036(4) 0.028(4) 0.030(4) -0.001(3) -0.008(3) 0.006(3)
C207 0.045(4) 0.033(4) 0.038(4) 0.000(3) -0.009(3) 0.009(3)
C208 0.046(4) 0.033(4) 0.032(4) 0.001(3) -0.009(3) 0.001(3)
C209 0.036(4) 0.033(4) 0.035(4) 0.002(3) -0.011(3) -0.001(3)
C210 0.035(4) 0.031(4) 0.028(4) 0.005(3) -0.006(3) 0.002(3)
C211 0.033(4) 0.032(4) 0.032(4) -0.003(3) -0.010(3) 0.003(3)
C212 0.033(4) 0.028(4) 0.031(4) -0.004(3) -0.004(3) -0.003(3)
C213 0.033(4) 0.029(4) 0.030(4) -0.002(3) -0.007(3) -0.005(3)
C214 0.032(4) 0.031(4) 0.028(4) -0.004(3) -0.004(3) 0.002(3)
C215 0.031(4) 0.028(4) 0.029(4) -0.001(3) -0.008(3) 0.000(3)
C216 0.037(4) 0.031(4) 0.028(4) 0.002(3) -0.007(3) 0.003(3)
C217 0.032(4) 0.029(4) 0.032(4) -0.005(3) -0.007(3) 0.004(3)
C218 0.036(4) 0.028(4) 0.027(4) 0.000(3) -0.005(3) -0.003(3)
C219 0.032(4) 0.034(4) 0.039(4) 0.000(3) -0.008(3) -0.003(3)
C220 0.030(4) 0.027(3) 0.027(4) -0.006(3) -0.004(3) 0.000(3)
C221 0.036(4) 0.030(4) 0.032(4) -0.002(3) -0.011(3) -0.002(3)
C222 0.032(4) 0.028(4) 0.032(4) 0.003(3) -0.010(3) 0.003(3)
C223 0.041(4) 0.039(4) 0.037(4) 0.001(3) -0.010(3) -0.004(3)
C224 0.068(6) 0.054(5) 0.043(5) 0.001(4) -0.017(5) 0.005(5)
O300 0.030(3) 0.038(3) 0.031(3) 0.003(2) -0.010(2) -0.001(2)
C300 0.037(4) 0.045(4) 0.035(4) -0.001(3) -0.009(3) 0.000(3)
C301 0.032(4) 0.038(4) 0.027(4) 0.001(3) -0.011(3) 0.002(3)
C302 0.036(4) 0.038(4) 0.036(4) 0.001(3) -0.008(3) -0.003(3)
C303 0.040(4) 0.048(4) 0.048(4) 0.007(3) -0.010(3) -0.002(3)
C304 0.053(4) 0.053(4) 0.052(4) 0.002(4) -0.020(4) -0.011(4)
C305 0.043(4) 0.034(4) 0.041(4) 0.001(3) -0.005(3) -0.005(3)
C306 0.036(4) 0.035(4) 0.028(4) 0.005(3) -0.005(3) -0.005(3)
C307 0.041(4) 0.040(4) 0.035(4) -0.001(3) -0.005(3) 0.001(3)
C308 0.031(4) 0.030(4) 0.029(4) -0.001(3) -0.011(3) -0.001(3)
C309 0.033(4) 0.033(4) 0.028(4) 0.000(3) -0.009(3) 0.003(3)
C310 0.039(4) 0.033(4) 0.033(4) 0.000(3) -0.012(3) -0.002(3)
C311 0.034(4) 0.035(4) 0.029(4) -0.004(3) -0.011(3) -0.001(3)
C312 0.033(4) 0.029(4) 0.030(4) -0.001(3) -0.006(3) -0.004(3)
C313 0.036(4) 0.033(4) 0.032(4) -0.003(3) -0.008(3) -0.001(3)
C314 0.028(4) 0.030(4) 0.029(4) -0.002(3) -0.009(3) 0.000(3)
C315 0.028(4) 0.032(4) 0.030(4) 0.001(3) -0.008(3) 0.000(3)
C316 0.030(4) 0.031(4) 0.026(4) -0.002(3) -0.011(3) 0.000(3)
C317 0.036(4) 0.033(4) 0.033(4) 0.002(3) -0.007(3) -0.001(3)
C318 0.032(4) 0.027(3) 0.027(4) -0.005(3) -0.008(3) 0.003(3)
C319 0.033(4) 0.030(4) 0.033(4) -0.005(3) -0.007(3) -0.001(3)
C320 0.031(4) 0.030(4) 0.024(4) -0.002(3) -0.004(3) -0.002(3)
C321 0.036(4) 0.034(4) 0.030(4) -0.002(3) -0.006(3) -0.002(3)
C322 0.036(4) 0.035(4) 0.029(4) -0.005(3) -0.009(3) 0.001(3)
C323 0.044(4) 0.043(4) 0.040(4) 0.001(3) -0.006(3) -0.001(3)
C324 0.070(6) 0.071(6) 0.043(5) 0.001(5) -0.018(5) -0.003(5)
O400 0.036(3) 0.029(3) 0.031(3) 0.002(2) -0.006(2) 0.008(2)
C400 0.036(4) 0.029(4) 0.036(4) 0.004(3) 0.000(3) 0.006(3)
C401 0.031(4) 0.027(4) 0.025(4) 0.005(3) -0.002(3) 0.008(3)
C402 0.030(4) 0.030(4) 0.030(4) -0.002(3) -0.004(3) 0.004(3)
C403 0.038(4) 0.032(4) 0.032(4) 0.003(3) -0.002(3) -0.002(3)
C404 0.047(4) 0.047(4) 0.037(4) 0.003(3) -0.006(3) 0.003(3)
C405 0.045(4) 0.043(4) 0.040(4) 0.001(3) -0.012(3) -0.001(3)
C406 0.032(4) 0.035(4) 0.029(4) -0.001(3) -0.002(3) 0.002(3)
C407 0.041(4) 0.038(4) 0.039(4) -0.004(3) -0.005(3) 0.009(3)
C408 0.038(4) 0.031(4) 0.031(4) -0.001(3) -0.007(3) 0.006(3)
C409 0.031(4) 0.026(3) 0.029(4) 0.000(3) -0.006(3) 0.000(3)
C410 0.033(4) 0.036(4) 0.032(4) -0.001(3) -0.009(3) -0.003(3)
C411 0.027(4) 0.031(4) 0.030(4) -0.002(3) -0.009(3) 0.000(3)
C412 0.027(4) 0.030(4) 0.031(4) -0.003(3) -0.006(3) -0.004(3)
C413 0.032(4) 0.031(4) 0.030(4) -0.003(3) -0.007(3) 0.001(3)
C414 0.033(4) 0.028(4) 0.036(4) -0.005(3) -0.009(3) -0.002(3)
C415 0.036(4) 0.039(4) 0.031(4) -0.001(3) -0.010(3) 0.000(3)
C416 0.031(4) 0.031(4) 0.031(4) -0.004(3) -0.008(3) 0.000(3)
C417 0.034(4) 0.030(4) 0.035(4) -0.002(3) -0.006(3) 0.002(3)
C418 0.025(4) 0.030(4) 0.032(4) 0.000(3) -0.004(3) -0.001(3)
C419 0.032(4) 0.031(4) 0.039(4) 0.001(3) -0.007(3) 0.000(3)
C420 0.035(4) 0.033(4) 0.030(4) -0.001(3) -0.005(3) -0.004(3)
C421 0.036(4) 0.037(4) 0.031(4) 0.000(3) -0.008(3) -0.003(3)
C422 0.035(4) 0.035(4) 0.028(4) 0.003(3) 0.000(3) 0.000(3)
C423 0.048(4) 0.050(4) 0.044(4) 0.003(3) -0.015(3) -0.005(3)
C424 0.050(5) 0.064(6) 0.046(5) 0.012(4) -0.017(4) -0.005(5)
O500 0.035(3) 0.034(3) 0.026(3) 0.009(2) -0.009(2) 0.003(2)
C500 0.040(4) 0.038(4) 0.037(4) 0.009(3) -0.009(3) -0.007(3)
C501 0.033(4) 0.029(4) 0.032(4) 0.002(3) -0.007(3) 0.003(3)
C502 0.039(4) 0.035(4) 0.041(4) 0.009(3) -0.011(3) 0.001(3)
C503 0.047(4) 0.046(4) 0.052(4) 0.004(3) -0.019(3) -0.005(3)
C504 0.044(4) 0.045(4) 0.053(4) 0.011(3) -0.021(4) 0.004(3)
C505 0.041(4) 0.030(4) 0.044(4) 0.003(3) -0.011(3) -0.005(3)
C506 0.030(4) 0.027(4) 0.030(4) 0.006(3) -0.010(3) 0.007(3)
C507 0.036(4) 0.032(4) 0.034(4) 0.005(3) -0.011(3) -0.006(3)
C508 0.039(4) 0.030(4) 0.029(4) 0.003(3) -0.006(3) -0.006(3)
C509 0.036(4) 0.026(4) 0.033(4) -0.001(3) -0.010(3) 0.002(3)
C510 0.033(4) 0.034(4) 0.033(4) -0.003(3) -0.010(3) 0.000(3)
C511 0.037(4) 0.029(4) 0.033(4) -0.002(3) -0.010(3) -0.003(3)
C512 0.031(4) 0.025(3) 0.027(4) 0.003(3) -0.006(3) 0.003(3)
C513 0.036(4) 0.027(4) 0.027(4) -0.003(3) -0.010(3) 0.001(3)
C514 0.028(4) 0.032(4) 0.031(4) -0.002(3) -0.008(3) -0.001(3)
C515 0.031(4) 0.031(4) 0.032(4) 0.002(3) -0.005(3) 0.001(3)
C516 0.034(4) 0.028(4) 0.030(4) -0.002(3) -0.008(3) -0.002(3)
C517 0.036(4) 0.036(4) 0.035(4) -0.006(3) -0.009(3) -0.002(3)
C518 0.035(4) 0.031(4) 0.031(4) 0.000(3) -0.005(3) -0.002(3)
C519 0.033(4) 0.035(4) 0.036(4) 0.000(3) -0.008(3) 0.000(3)
C520 0.030(4) 0.034(4) 0.037(4) -0.003(3) -0.008(3) -0.001(3)
C521 0.032(4) 0.032(4) 0.038(4) 0.002(3) -0.012(3) 0.002(3)
C522 0.041(4) 0.035(4) 0.035(4) -0.005(3) -0.004(3) -0.001(3)
C523 0.042(4) 0.042(4) 0.039(4) 0.003(3) -0.010(3) -0.001(3)
C524 0.046(5) 0.052(5) 0.045(5) -0.007(4) -0.015(4) 0.010(4)
O600 0.049(3) 0.032(3) 0.030(3) 0.003(2) -0.009(2) -0.005(2)
C600 0.046(4) 0.033(4) 0.034(4) 0.005(3) -0.009(3) 0.002(3)
C601 0.041(4) 0.027(4) 0.028(4) 0.003(3) -0.006(3) -0.008(3)
C602 0.042(4) 0.034(4) 0.032(4) 0.003(3) -0.012(3) -0.004(3)
C603 0.040(4) 0.041(4) 0.039(4) -0.001(3) -0.006(3) -0.001(3)
C604 0.050(4) 0.047(4) 0.034(4) 0.006(3) -0.012(3) -0.008(3)
C605 0.043(4) 0.037(4) 0.038(4) 0.010(3) -0.016(3) -0.004(3)
C606 0.037(4) 0.030(4) 0.031(4) 0.005(3) -0.009(3) -0.006(3)
C607 0.045(4) 0.039(4) 0.036(4) 0.003(3) -0.008(3) -0.008(3)
C608 0.043(4) 0.032(4) 0.034(4) 0.002(3) -0.007(3) -0.007(3)
C609 0.032(4) 0.031(4) 0.031(4) 0.005(3) -0.012(3) -0.001(3)
C610 0.039(4) 0.029(4) 0.027(4) 0.002(3) -0.005(3) 0.000(3)
C611 0.036(4) 0.035(4) 0.029(4) 0.000(3) -0.012(3) 0.001(3)
C612 0.032(4) 0.030(4) 0.032(4) 0.000(3) -0.007(3) 0.002(3)
C613 0.034(4) 0.030(4) 0.031(4) -0.003(3) -0.008(3) -0.001(3)
C614 0.038(4) 0.025(3) 0.031(4) 0.005(3) -0.009(3) -0.001(3)
C615 0.029(4) 0.028(4) 0.030(4) -0.002(3) -0.007(3) -0.002(3)
C616 0.029(4) 0.030(4) 0.031(4) -0.003(3) -0.006(3) -0.001(3)
C617 0.033(4) 0.035(4) 0.033(4) -0.001(3) -0.009(3) 0.000(3)
C618 0.033(4) 0.034(4) 0.029(4) -0.001(3) -0.005(3) -0.001(3)
C619 0.032(4) 0.031(4) 0.035(4) 0.002(3) -0.008(3) -0.001(3)
C620 0.033(4) 0.031(4) 0.035(4) -0.006(3) -0.008(3) -0.001(3)
C621 0.034(4) 0.028(4) 0.034(4) -0.003(3) -0.007(3) 0.001(3)
C622 0.032(4) 0.033(4) 0.034(4) -0.004(3) -0.004(3) -0.001(3)
C623 0.033(4) 0.037(4) 0.034(4) -0.003(3) -0.004(3) -0.001(3)
C624 0.044(5) 0.059(5) 0.033(5) -0.007(4) -0.009(4) 0.001(4)
O700 0.037(3) 0.032(3) 0.027(3) 0.004(2) -0.003(2) 0.002(2)
C700 0.028(4) 0.028(4) 0.029(4) 0.006(3) -0.006(3) 0.000(3)
C701 0.037(4) 0.035(4) 0.029(4) 0.003(3) -0.007(3) 0.004(3)
C702 0.036(4) 0.033(4) 0.030(4) 0.003(3) -0.008(3) 0.000(3)
C703 0.036(4) 0.043(4) 0.047(4) 0.004(3) -0.008(3) 0.003(3)
C704 0.050(4) 0.046(4) 0.041(4) 0.002(3) -0.006(3) 0.006(4)
C705 0.047(4) 0.040(4) 0.042(4) 0.002(3) -0.011(3) 0.009(3)
C706 0.035(4) 0.034(4) 0.031(4) 0.008(3) -0.011(3) 0.009(3)
C707 0.039(4) 0.036(4) 0.029(4) -0.001(3) -0.003(3) -0.004(3)
C708 0.033(4) 0.028(4) 0.027(4) 0.003(3) -0.006(3) -0.002(3)
C709 0.031(4) 0.033(4) 0.028(4) 0.001(3) -0.007(3) 0.002(3)
C710 0.033(4) 0.032(4) 0.029(4) -0.003(3) -0.004(3) -0.003(3)
C711 0.030(4) 0.030(4) 0.031(4) -0.005(3) -0.006(3) -0.002(3)
C712 0.039(4) 0.032(4) 0.033(4) -0.001(3) -0.006(3) -0.001(3)
C713 0.031(4) 0.030(4) 0.028(4) -0.004(3) -0.005(3) -0.001(3)
C714 0.035(4) 0.031(4) 0.034(4) -0.002(3) -0.010(3) 0.000(3)
C715 0.031(4) 0.031(4) 0.031(4) -0.003(3) -0.008(3) -0.003(3)
C716 0.037(4) 0.028(4) 0.035(4) -0.004(3) -0.013(3) -0.002(3)
C717 0.030(4) 0.028(4) 0.032(4) -0.001(3) -0.007(3) -0.002(3)
C718 0.034(4) 0.032(4) 0.032(4) -0.005(3) -0.005(3) 0.002(3)
C719 0.029(4) 0.032(4) 0.036(4) 0.000(3) -0.009(3) -0.005(3)
C720 0.034(4) 0.035(4) 0.036(4) -0.004(3) -0.008(3) 0.000(3)
C721 0.031(4) 0.033(4) 0.034(4) -0.003(3) -0.010(3) 0.001(3)
C722 0.035(4) 0.034(4) 0.040(4) 0.003(3) -0.009(3) 0.001(3)
C723 0.045(4) 0.043(4) 0.044(4) 0.000(3) -0.016(3) 0.006(3)
C724 0.070(6) 0.062(6) 0.054(6) 0.007(5) -0.033(5) 0.001(5)
O800 0.033(3) 0.030(3) 0.028(3) 0.001(2) -0.008(2) -0.003(2)
C800 0.033(4) 0.028(4) 0.039(4) 0.001(3) -0.010(3) 0.003(3)
C801 0.025(4) 0.024(3) 0.024(4) 0.004(3) -0.006(3) -0.005(3)
C802 0.027(4) 0.026(3) 0.026(4) 0.004(3) -0.009(3) -0.007(3)
C803 0.036(4) 0.028(4) 0.029(4) 0.007(3) -0.012(3) 0.001(3)
C804 0.042(4) 0.038(4) 0.031(4) -0.001(3) -0.005(3) 0.002(3)
C805 0.036(4) 0.036(4) 0.032(4) 0.003(3) -0.009(3) 0.001(3)
C806 0.024(4) 0.029(3) 0.022(4) 0.004(3) -0.005(3) -0.002(3)
C807 0.035(4) 0.034(4) 0.035(4) 0.003(3) -0.013(3) -0.002(3)
C808 0.036(4) 0.031(4) 0.027(4) -0.006(3) -0.010(3) -0.003(3)
C809 0.030(4) 0.031(4) 0.030(4) 0.000(3) -0.008(3) 0.000(3)
C810 0.028(4) 0.032(4) 0.026(4) 0.003(3) -0.009(3) -0.002(3)
C811 0.030(4) 0.026(3) 0.030(4) 0.002(3) -0.008(3) 0.000(3)
C812 0.029(4) 0.028(3) 0.026(4) -0.007(3) -0.011(3) -0.001(3)
C813 0.030(4) 0.030(4) 0.029(4) 0.001(3) -0.005(3) -0.001(3)
C814 0.029(4) 0.030(4) 0.032(4) 0.000(3) -0.009(3) -0.001(3)
C815 0.031(4) 0.031(4) 0.027(4) -0.001(3) -0.006(3) 0.001(3)
C816 0.030(4) 0.031(4) 0.033(4) -0.003(3) -0.009(3) 0.000(3)
C817 0.032(4) 0.030(4) 0.032(4) 0.004(3) -0.012(3) -0.004(3)
C818 0.028(4) 0.026(3) 0.029(4) 0.001(3) -0.002(3) -0.001(3)
C819 0.025(4) 0.030(4) 0.026(4) 0.003(3) -0.004(3) -0.002(3)
C820 0.032(4) 0.033(4) 0.029(4) -0.002(3) -0.010(3) 0.001(3)
C821 0.031(4) 0.032(4) 0.028(4) -0.002(3) -0.008(3) 0.000(3)
C822 0.035(4) 0.034(4) 0.032(4) -0.002(3) -0.006(3) -0.004(3)
C823 0.048(4) 0.041(4) 0.038(4) -0.002(3) -0.015(3) 0.004(3)
C824 0.061(6) 0.072(6) 0.042(5) 0.001(5) -0.017(5) 0.001(5)
C21 0.043(4) 0.043(4) 0.038(4) -0.004(3) -0.003(3) 0.002(3)
C22 0.058(4) 0.059(4) 0.046(4) -0.002(4) -0.005(4) 0.003(4)
C23 0.064(5) 0.076(5) 0.068(5) -0.010(4) -0.019(4) -0.002(4)
C24 0.071(5) 0.067(5) 0.075(5) -0.001(4) -0.011(4) -0.013(4)
C25 0.067(5) 0.060(5) 0.070(5) 0.002(4) -0.014(4) 0.000(4)
C26 0.047(4) 0.049(4) 0.054(4) 0.002(4) -0.012(4) 0.001(4)
C27 0.054(6) 0.056(6) 0.073(6) 0.001(5) -0.004(5) -0.006(5)

loop_
_atom_type_symbol
_atom_type_description
_atom_type_scat_dispersion_real
_atom_type_scat_dispersion_imag
_atom_type_scat_source
C C 0.0033 0.0016 'International Tables Vol C Tables 4.2.6.8 and 6.1.1.4'
H H 0.0000 0.0000 'International Tables Vol C Tables 4.2.6.8 and 6.1.1.4'
O O 0.0106 0.0060 'International Tables Vol C Tables 4.2.6.8 and 6.1.1.4'

loop_
_geom_angle_atom_site_label_1
_geom_angle_atom_site_label_2
_geom_angle_atom_site_label_3
_geom_angle
_geom_angle_site_symmetry_1
_geom_angle_site_symmetry_3
_geom_angle_publ_flag
C101 O100 C107 113.9(5) . . ?
C102 C100 C206 109.3(6) . . ?
O100 C101 C102 120.6(7) . . ?
O100 C101 C106 117.4(7) . . ?
C102 C101 C106 121.9(7) . . ?
C103 C102 C101 118.6(7) . . ?
C103 C102 C100 120.5(7) . . ?
C101 C102 C100 120.0(7) . . ?
C102 C103 C104 119.6(8) . . ?
C105 C104 C103 120.3(9) . . ?
C106 C105 C104 121.4(8) . . ?
C105 C106 C101 117.7(8) . . ?
C105 C106 C400 123.3(7) . . ?
C101 C106 C400 118.5(7) . . ?
O100 C107 C108 113.5(6) . . ?
C107 C108 C109 107.1(6) . . ?
C110 C109 C108 114.7(6) . . ?
C111 C110 C109 112.0(6) . . ?
C112 C111 C110 115.6(6) . . ?
C111 C112 C113 113.6(6) . . ?
C112 C113 C114 114.1(6) . . ?
C115 C114 C113 114.2(6) . . ?
C116 C115 C114 114.7(6) . . ?
C117 C116 C115 114.8(6) . . ?
C116 C117 C118 114.4(6) . . ?
C119 C118 C117 114.1(6) . . ?
C118 C119 C120 114.0(6) . . ?
C119 C120 C121 114.7(6) . . ?
C122 C121 C120 115.4(6) . . ?
C121 C122 C123 114.5(6) . . ?
C122 C123 C124 113.4(7) . . ?
C201 O200 C207 113.2(5) . . ?
C306 C200 C202 109.2(6) . . ?
C206 C201 O200 120.1(7) . . ?
C206 C201 C202 121.0(7) . . ?
O200 C201 C202 118.8(7) . . ?
C203 C202 C201 118.4(7) . . ?
C203 C202 C200 118.9(7) . . ?
C201 C202 C200 122.8(7) . . ?
C202 C203 C204 121.1(8) . . ?
C205 C204 C203 120.3(8) . . ?
C204 C205 C206 119.7(8) . . ?
C201 C206 C205 119.4(7) . . ?
C201 C206 C100 122.9(7) . . ?
C205 C206 C100 117.5(7) . . ?
O200 C207 C208 108.1(6) . . ?
C207 C208 C209 115.9(7) . . ?
C208 C209 C210 114.6(6) . . ?
C211 C210 C209 113.4(6) . . ?
C210 C211 C212 113.6(6) . . ?
C211 C212 C213 113.5(6) . . ?
C214 C213 C212 114.5(6) . . ?
C213 C214 C215 114.4(6) . . ?
C216 C215 C214 114.4(6) . . ?
C217 C216 C215 113.9(6) . . ?
C216 C217 C218 114.0(6) . . ?
C217 C218 C219 113.0(6) . . ?
C220 C219 C218 111.9(6) . . ?
C221 C220 C219 112.0(6) . . ?
C220 C221 C222 114.2(6) . . ?
C223 C222 C221 114.5(6) . . ?
C222 C223 C224 115.0(7) . . ?
C301 O300 C307 109.8(6) . . ?
C406 C300 C302 108.4(6) . . ?
C302 C301 C306 124.2(8) . . ?
C302 C301 O300 119.0(7) . . ?
C306 C301 O300 116.7(7) . . ?
C301 C302 C303 118.2(8) . . ?
C301 C302 C300 119.9(7) . . ?
C303 C302 C300 121.6(7) . . ?
C304 C303 C302 119.8(8) . . ?
C305 C304 C303 119.8(8) . . ?
C304 C305 C306 122.1(8) . . ?
C301 C306 C305 115.7(7) . . ?
C301 C306 C200 121.1(7) . . ?
C305 C306 C200 123.0(7) . . ?
O300 C307 C308 110.1(6) . . ?
C307 C308 C309 111.6(6) . . ?
C310 C309 C308 113.5(6) . . ?
C311 C310 C309 113.9(6) . . ?
C310 C311 C312 114.0(6) . . ?
C311 C312 C313 114.1(6) . . ?
C314 C313 C312 113.6(6) . . ?
C315 C314 C313 114.2(6) . . ?
C316 C315 C314 114.0(6) . . ?
C315 C316 C317 114.6(6) . . ?
C318 C317 C316 114.4(6) . . ?
C319 C318 C317 112.5(6) . . ?
C318 C319 C320 113.7(6) . . ?
C319 C320 C321 113.4(6) . . ?
C320 C321 C322 115.0(6) . . ?
C323 C322 C321 114.1(6) . . ?
C322 C323 C324 114.8(7) . . ?
C401 O400 C407 113.0(5) . . ?
C106 C400 C402 111.0(6) . . ?
C406 C401 C402 121.8(7) . . ?
C406 C401 O400 119.6(7) . . ?
C402 C401 O400 118.5(7) . . ?
C403 C402 C401 118.4(7) . . ?
C403 C402 C400 120.1(7) . . ?
C401 C402 C400 121.4(7) . . ?
C402 C403 C404 120.7(8) . . ?
C405 C404 C403 120.2(8) . . ?
C404 C405 C406 120.9(8) . . ?
C405 C406 C401 117.8(7) . . ?
C405 C406 C300 119.4(7) . . ?
C401 C406 C300 122.5(7) . . ?
O400 C407 C408 110.1(6) . . ?
C407 C408 C409 116.7(7) . . ?
C410 C409 C408 112.7(6) . . ?
C411 C410 C409 115.4(6) . . ?
C410 C411 C412 113.8(6) . . ?
C413 C412 C411 114.2(6) . . ?
C412 C413 C414 114.2(6) . . ?
C415 C414 C413 114.2(6) . . ?
C416 C415 C414 113.8(6) . . ?
C415 C416 C417 113.2(6) . . ?
C416 C417 C418 113.3(6) . . ?
C419 C418 C417 113.9(6) . . ?
C418 C419 C420 113.8(6) . . ?
C421 C420 C419 114.2(6) . . ?
C420 C421 C422 113.9(6) . . ?
C423 C422 C421 114.6(6) . . ?
C422 C423 C424 113.1(7) . . ?
C501 O500 C507 116.2(6) . . ?
C606 C500 C502 109.6(6) . . ?
C506 C501 O500 117.7(7) . . ?
C506 C501 C502 122.6(7) . . ?
O500 C501 C502 119.4(7) . . ?
C503 C502 C501 117.9(7) . . ?
C503 C502 C500 121.6(8) . . ?
C501 C502 C500 120.1(7) . . ?
C502 C503 C504 120.8(8) . . ?
C505 C504 C503 119.0(8) . . ?
C506 C505 C504 121.8(7) . . ?
C501 C506 C505 117.7(7) . . ?
C501 C506 C800 119.6(7) . . ?
C505 C506 C800 122.4(7) . . ?
O500 C507 C508 108.2(6) . . ?
C509 C508 C507 112.3(6) . . ?
C510 C509 C508 112.2(6) . . ?
C509 C510 C511 115.0(6) . . ?
C512 C511 C510 113.7(6) . . ?
C511 C512 C513 114.5(6) . . ?
C514 C513 C512 113.5(6) . . ?
C513 C514 C515 114.3(6) . . ?
C516 C515 C514 114.3(6) . . ?
C515 C516 C517 113.1(6) . . ?
C518 C517 C516 113.5(6) . . ?
C519 C518 C517 113.8(6) . . ?
C518 C519 C520 115.6(6) . . ?
C521 C520 C519 114.5(6) . . ?
C520 C521 C522 113.8(6) . . ?
C523 C522 C521 113.3(7) . . ?
C522 C523 C524 112.8(7) . . ?
C601 O600 C607 113.6(5) . . ?
C706 C600 C602 110.9(6) . . ?
C606 C601 C602 123.6(7) . . ?
C606 C601 O600 118.9(7) . . ?
C602 C601 O600 117.5(7) . . ?
C603 C602 C601 118.0(7) . . ?
C603 C602 C600 118.7(7) . . ?
C601 C602 C600 123.0(7) . . ?
C602 C603 C604 120.1(8) . . ?
C605 C604 C603 120.1(8) . . ?
C604 C605 C606 122.2(8) . . ?
C601 C606 C605 115.8(7) . . ?
C601 C606 C500 122.7(7) . . ?
C605 C606 C500 121.4(7) . . ?
O600 C607 C608 107.7(6) . . ?
C607 C608 C609 114.9(6) . . ?
C608 C609 C610 112.5(6) . . ?
C611 C610 C609 114.3(6) . . ?
C610 C611 C612 113.3(6) . . ?
C613 C612 C611 115.4(6) . . ?
C612 C613 C614 114.6(6) . . ?
C615 C614 C613 114.3(6) . . ?
C614 C615 C616 114.4(6) . . ?
C617 C616 C615 114.4(6) . . ?
C616 C617 C618 114.1(6) . . ?
C619 C618 C617 113.4(6) . . ?
C618 C619 C620 113.9(6) . . ?
C619 C620 C621 114.8(6) . . ?
C622 C621 C620 113.9(6) . . ?
C621 C622 C623 114.2(6) . . ?
C624 C623 C622 111.9(7) . . ?
C701 O700 C707 114.7(6) . . ?
C702 C700 C806 108.3(6) . . ?
C702 C701 O700 118.8(7) . . ?
C702 C701 C706 121.9(7) . . ?
O700 C701 C706 119.0(7) . . ?
C701 C702 C703 117.9(7) . . ?
C701 C702 C700 121.0(7) . . ?
C703 C702 C700 120.6(7) . . ?
C704 C703 C702 121.4(8) . . ?
C705 C704 C703 119.8(8) . . ?
C704 C705 C706 120.1(8) . . ?
C701 C706 C705 118.5(8) . . ?
C701 C706 C600 121.1(7) . . ?
C705 C706 C600 119.8(7) . . ?
O700 C707 C708 113.5(6) . . ?
C707 C708 C709 112.6(6) . . ?
C708 C709 C710 114.0(6) . . ?
C709 C710 C711 114.2(6) . . ?
C712 C711 C710 112.5(6) . . ?
C711 C712 C713 113.3(6) . . ?
C714 C713 C712 114.2(6) . . ?
C713 C714 C715 114.8(6) . . ?
C716 C715 C714 114.1(6) . . ?
C715 C716 C717 113.8(6) . . ?
C718 C717 C716 113.8(6) . . ?
C719 C718 C717 113.4(6) . . ?
C718 C719 C720 113.3(6) . . ?
C721 C720 C719 113.0(6) . . ?
C720 C721 C722 114.2(6) . . ?
C723 C722 C721 113.8(7) . . ?
C722 C723 C724 111.3(7) . . ?
C801 O800 C807 110.1(5) . . ?
C506 C800 C802 109.5(6) . . ?
C806 C801 C802 121.5(7) . . ?
C806 C801 O800 119.8(6) . . ?
C802 C801 O800 118.7(6) . . ?
C801 C802 C803 117.3(7) . . ?
C801 C802 C800 120.6(7) . . ?
C803 C802 C800 121.8(7) . . ?
C804 C803 C802 121.9(7) . . ?
C803 C804 C805 119.5(7) . . ?
C806 C805 C804 119.8(7) . . ?
C805 C806 C801 119.6(7) . . ?
C805 C806 C700 119.7(7) . . ?
C801 C806 C700 120.5(6) . . ?
O800 C807 C808 109.3(6) . . ?
C807 C808 C809 116.6(6) . . ?
C810 C809 C808 112.5(6) . . ?
C811 C810 C809 115.8(6) . . ?
C812 C811 C810 114.1(6) . . ?
C811 C812 C813 115.0(6) . . ?
C814 C813 C812 114.2(6) . . ?
C813 C814 C815 114.0(6) . . ?
C816 C815 C814 113.3(6) . . ?
C815 C816 C817 112.8(6) . . ?
C818 C817 C816 113.7(6) . . ?
C817 C818 C819 114.6(6) . . ?
C820 C819 C818 114.5(6) . . ?
C819 C820 C821 114.4(6) . . ?
C822 C821 C820 115.2(6) . . ?
C821 C822 C823 113.7(6) . . ?
C822 C823 C824 113.4(7) . . ?
C16 C11 C12 120.5(4) . . ?
C16 C11 C17 119.8(5) . . ?
C12 C11 C17 119.4(5) . . ?
C11 C12 C13 120.0(4) . . ?
C12 C13 C14 119.5(4) . . ?
C15 C14 C13 120.3(4) . . ?
C14 C15 C16 119.9(4) . . ?
C11 C16 C15 119.7(4) . . ?
C22 C21 C26 118.1(9) . . ?
C22 C21 C27 121.2(8) . . ?
C26 C21 C27 120.7(8) . . ?
C23 C22 C21 120.7(9) . . ?
C24 C23 C22 120.3(10) . . ?
C25 C24 C23 119.3(10) . . ?
C24 C25 C26 120.3(10) . . ?
C21 C26 C25 121.1(9) . . ?
C36 C31 C32 120.0(5) . . ?
C36 C31 C37 121.9(5) . . ?
C32 C31 C37 118.1(5) . . ?
C33 C32 C31 118.5(5) . . ?
C32 C33 C34 121.5(5) . . ?
C33 C34 C35 120.0(5) . . ?
C34 C35 C36 118.5(5) . . ?
C31 C36 C35 121.6(5) . . ?

loop_
_geom_bond_atom_site_label_1
_geom_bond_atom_site_label_2
_geom_bond_distance
_geom_bond_site_symmetry_2
_geom_bond_publ_flag
O100 C101 1.385(8) . ?
O100 C107 1.449(8) . ?
C100 C102 1.521(10) . ?
C100 C206 1.534(10) . ?
C101 C102 1.397(10) . ?
C101 C106 1.401(10) . ?
C102 C103 1.387(10) . ?
C103 C104 1.401(11) . ?
C104 C105 1.380(11) . ?
C105 C106 1.375(10) . ?
C106 C400 1.499(10) . ?
C107 C108 1.520(9) . ?
C108 C109 1.530(9) . ?
C109 C110 1.531(9) . ?
C110 C111 1.516(9) . ?
C111 C112 1.512(9) . ?
C112 C113 1.517(9) . ?
C113 C114 1.527(9) . ?
C114 C115 1.528(10) . ?
C115 C116 1.515(9) . ?
C116 C117 1.513(9) . ?
C117 C118 1.527(9) . ?
C118 C119 1.509(9) . ?
C119 C120 1.515(9) . ?
C120 C121 1.523(9) . ?
C121 C122 1.503(9) . ?
C122 C123 1.518(10) . ?
C123 C124 1.521(10) . ?
O200 C201 1.383(8) . ?
O200 C207 1.461(8) . ?
C200 C306 1.486(10) . ?
C200 C202 1.525(10) . ?
C201 C206 1.390(9) . ?
C201 C202 1.403(10) . ?
C202 C203 1.389(9) . ?
C203 C204 1.385(10) . ?
C204 C205 1.386(10) . ?
C205 C206 1.402(10) . ?
C207 C208 1.503(9) . ?
C208 C209 1.510(10) . ?
C209 C210 1.535(9) . ?
C210 C211 1.515(9) . ?
C211 C212 1.530(9) . ?
C212 C213 1.531(9) . ?
C213 C214 1.511(9) . ?
C214 C215 1.520(9) . ?
C215 C216 1.520(9) . ?
C216 C217 1.520(9) . ?
C217 C218 1.524(9) . ?
C218 C219 1.537(9) . ?
C219 C220 1.532(9) . ?
C220 C221 1.524(9) . ?
C221 C222 1.531(9) . ?
C222 C223 1.509(9) . ?
C223 C224 1.515(10) . ?
O300 C301 1.395(8) . ?
O300 C307 1.454(8) . ?
C300 C406 1.523(10) . ?
C300 C302 1.526(10) . ?
C301 C302 1.362(10) . ?
C301 C306 1.400(10) . ?
C302 C303 1.398(10) . ?
C303 C304 1.402(11) . ?
C304 C305 1.372(11) . ?
C305 C306 1.400(10) . ?
C307 C308 1.488(9) . ?
C308 C309 1.512(9) . ?
C309 C310 1.508(9) . ?
C310 C311 1.507(9) . ?
C311 C312 1.524(9) . ?
C312 C313 1.528(9) . ?
C313 C314 1.520(9) . ?
C314 C315 1.513(9) . ?
C315 C316 1.500(9) . ?
C316 C317 1.531(9) . ?
C317 C318 1.522(9) . ?
C318 C319 1.516(9) . ?
C319 C320 1.514(9) . ?
C320 C321 1.526(9) . ?
C321 C322 1.532(9) . ?
C322 C323 1.502(10) . ?
C323 C324 1.512(10) . ?
O400 C401 1.412(8) . ?
O400 C407 1.459(8) . ?
C400 C402 1.536(10) . ?
C401 C406 1.396(10) . ?
C401 C402 1.394(9) . ?
C402 C403 1.368(9) . ?
C403 C404 1.391(10) . ?
C404 C405 1.370(10) . ?
C405 C406 1.387(10) . ?
C407 C408 1.518(10) . ?
C408 C409 1.514(9) . ?
C409 C410 1.522(9) . ?
C410 C411 1.509(9) . ?
C411 C412 1.527(9) . ?
C412 C413 1.518(9) . ?
C413 C414 1.539(9) . ?
C414 C415 1.525(9) . ?
C415 C416 1.514(9) . ?
C416 C417 1.522(9) . ?
C417 C418 1.540(9) . ?
C418 C419 1.505(9) . ?
C419 C420 1.516(9) . ?
C420 C421 1.528(9) . ?
C421 C422 1.533(10) . ?
C422 C423 1.506(10) . ?
C423 C424 1.526(10) . ?
O500 C501 1.379(8) . ?
O500 C507 1.445(8) . ?
C500 C606 1.503(10) . ?
C500 C502 1.520(10) . ?
C501 C506 1.378(9) . ?
C501 C502 1.414(10) . ?
C502 C503 1.383(10) . ?
C503 C504 1.403(10) . ?
C504 C505 1.394(10) . ?
C505 C506 1.388(10) . ?
C506 C800 1.509(10) . ?
C507 C508 1.526(9) . ?
C508 C509 1.537(9) . ?
C509 C510 1.512(9) . ?
C510 C511 1.528(9) . ?
C511 C512 1.500(9) . ?
C512 C513 1.533(9) . ?
C513 C514 1.508(9) . ?
C514 C515 1.532(9) . ?
C515 C516 1.522(9) . ?
C516 C517 1.522(9) . ?
C517 C518 1.524(9) . ?
C518 C519 1.510(9) . ?
C519 C520 1.526(9) . ?
C520 C521 1.511(9) . ?
C521 C522 1.541(10) . ?
C522 C523 1.514(10) . ?
C523 C524 1.510(10) . ?
O600 C601 1.411(8) . ?
O600 C607 1.457(8) . ?
C600 C706 1.519(10) . ?
C600 C602 1.519(10) . ?
C601 C606 1.395(10) . ?
C601 C602 1.396(10) . ?
C602 C603 1.385(10) . ?
C603 C604 1.394(10) . ?
C604 C605 1.375(10) . ?
C605 C606 1.397(10) . ?
C607 C608 1.499(9) . ?
C608 C609 1.518(9) . ?
C609 C610 1.537(9) . ?
C610 C611 1.512(9) . ?
C611 C612 1.524(9) . ?
C612 C613 1.508(9) . ?
C613 C614 1.507(9) . ?
C614 C615 1.514(9) . ?
C615 C616 1.514(9) . ?
C616 C617 1.532(9) . ?
C617 C618 1.531(10) . ?
C618 C619 1.506(9) . ?
C619 C620 1.519(9) . ?
C620 C621 1.530(9) . ?
C621 C622 1.505(9) . ?
C622 C623 1.529(9) . ?
C623 C624 1.495(10) . ?
O700 C701 1.393(8) . ?
O700 C707 1.432(8) . ?
C700 C702 1.511(10) . ?
C700 C806 1.527(9) . ?
C701 C702 1.379(10) . ?
C701 C706 1.398(10) . ?
C702 C703 1.410(10) . ?
C703 C704 1.385(10) . ?
C704 C705 1.380(10) . ?
C705 C706 1.418(10) . ?
C707 C708 1.494(9) . ?
C708 C709 1.529(9) . ?
C709 C710 1.528(9) . ?
C710 C711 1.547(9) . ?
C711 C712 1.508(9) . ?
C712 C713 1.527(9) . ?
C713 C714 1.513(9) . ?
C714 C715 1.524(9) . ?
C715 C716 1.505(9) . ?
C716 C717 1.525(9) . ?
C717 C718 1.522(9) . ?
C718 C719 1.528(9) . ?
C719 C720 1.529(9) . ?
C720 C721 1.518(9) . ?
C721 C722 1.530(9) . ?
C722 C723 1.505(10) . ?
C723 C724 1.537(10) . ?
O800 C801 1.399(8) . ?
O800 C807 1.439(8) . ?
C800 C802 1.529(10) . ?
C801 C806 1.393(9) . ?
C801 C802 1.405(9) . ?
C802 C803 1.403(9) . ?
C803 C804 1.374(10) . ?
C804 C805 1.414(10) . ?
C805 C806 1.384(9) . ?
C807 C808 1.522(9) . ?
C808 C809 1.527(9) . ?
C809 C810 1.521(9) . ?
C810 C811 1.516(9) . ?
C811 C812 1.505(9) . ?
C812 C813 1.527(9) . ?
C813 C814 1.513(9) . ?
C814 C815 1.527(9) . ?
C815 C816 1.524(9) . ?
C816 C817 1.531(9) . ?
C817 C818 1.514(9) . ?
C818 C819 1.537(9) . ?
C819 C820 1.511(9) . ?
C820 C821 1.517(9) . ?
C821 C822 1.516(9) . ?
C822 C823 1.528(10) . ?
C823 C824 1.524(10) . ?
C11 C16 1.368(7) . ?
C11 C12 1.377(7) . ?
C11 C17 1.464(8) . ?
C12 C13 1.380(7) . ?
C13 C14 1.380(7) . ?
C14 C15 1.374(7) . ?
C15 C16 1.384(7) . ?
C21 C22 1.388(11) . ?
C21 C26 1.390(11) . ?
C21 C27 1.516(11) . ?
C22 C23 1.391(11) . ?
C23 C24 1.382(12) . ?
C24 C25 1.378(12) . ?
C25 C26 1.382(11) . ?
C31 C36 1.349(8) . ?
C31 C32 1.405(8) . ?
C31 C37 1.470(9) . ?
C32 C33 1.372(8) . ?
C33 C34 1.364(8) . ?
C34 C35 1.391(8) . ?
C35 C36 1.384(8) . ?
